data_4313343
loop_
_publ_author_name
'Pierre Mialane'
'Laurent Lisnard'
'Alain Mallard'
'J\'er\^ome Marrot'
'Elisabeth Antic-Fidancev'
'Patrick Aschehoug'
'Daniel Vivien'
'Francis S\'echeresse'

_publ_contact_author
;
        Pr. F. Secheresse
        Institut Lavoisier, IREM, UMR CNRS C 8637
        Universit\'e de Versailles Saint-Quentin-en-Yvelines
        45 Avenue des Etats Unis
        78035 Versailles cedex
        France
;
_publ_contact_author_email Secheres@chimie.uvsq.fr
_publ_contact_author_fax '(33) 1 39 25 43 81'
_publ_contact_author_phone '(33) 1 39 25 43 83'
_publ_section_title
;
 Solid-State and Solution Studies of {Lnn(SiW11O39)} Polyoxoanions: An
 Example of Building Block Condensation Dependent on the Nature of the
 Rare Earth
;
_journal_name_full 'Inorganic Chemistry'
_journal_page_first 2102
_journal_page_last 2108
_journal_paper_doi 10.1021/ic020486f
_journal_volume 42
_journal_year 2003
_chemical_formula_sum 'Cs5 Eu O50 Si W11'
_chemical_formula_weight 3666.95
_chemical_name_systematic
;
   ?
;
_space_group_IT_number 14
_symmetry_cell_setting monoclinic
_symmetry_space_group_name_Hall '-P 2ybc'
_symmetry_space_group_name_H-M 'P 1 21/c 1'
_atom_sites_solution_hydrogens geom
_atom_sites_solution_primary direct
_atom_sites_solution_secondary difmap
_audit_creation_method SHELXL-97
_cell_angle_alpha 90.00
_cell_angle_beta 100.3470(10)
_cell_angle_gamma 90.00
_cell_formula_units_Z 4
_cell_length_a 11.5262(4)
_cell_length_b 22.3425(7)
_cell_length_c 18.9907(6)
_cell_measurement_reflns_used 21038
_cell_measurement_temperature 296(2)
_cell_volume 4811.0(3)
_computing_cell_refinement 'Bruker SMART'
_computing_data_collection 'Bruker SMART'
_computing_data_reduction 'Bruker SHELXTL'
_computing_molecular_graphics 'Diamond Brandenburg'
_computing_publication_material 'Bruker SHELXTL'
_computing_structure_refinement 'SHELXL-97 (Sheldrick, 1997)'
_computing_structure_solution 'SHELXS-97 (Sheldrick, 1990)'
_diffrn_ambient_temperature 296(2)
_diffrn_measured_fraction_theta_full 0.907
_diffrn_measured_fraction_theta_max 0.907
_diffrn_measurement_device_type 'CCD area detector'
_diffrn_measurement_method 'phi and omega scans'
_diffrn_radiation_monochromator graphite
_diffrn_radiation_source 'fine-focus sealed tube'
_diffrn_radiation_type MoK\a
_diffrn_radiation_wavelength 0.71073
_diffrn_reflns_av_R_equivalents 0.0471
_diffrn_reflns_av_sigmaI/netI 0.0607
_diffrn_reflns_limit_h_max 16
_diffrn_reflns_limit_h_min -16
_diffrn_reflns_limit_k_max 31
_diffrn_reflns_limit_k_min -30
_diffrn_reflns_limit_l_max 25
_diffrn_reflns_limit_l_min -15
_diffrn_reflns_number 32942
_diffrn_reflns_theta_full 29.89
_diffrn_reflns_theta_max 29.89
_diffrn_reflns_theta_min 1.42
_diffrn_standards_decay_% 0
_diffrn_standards_interval_count 0
_diffrn_standards_interval_time 0
_diffrn_standards_number 0
_exptl_absorpt_coefficient_mu 31.331
_exptl_absorpt_correction_T_max 0.5730
_exptl_absorpt_correction_T_min 0.0496
_exptl_absorpt_correction_type multi-scan
_exptl_absorpt_process_details 'SADABS (Sheldrick, 1996)'
_exptl_crystal_colour white
_exptl_crystal_density_diffrn 5.063
_exptl_crystal_density_method 'not measured'
_exptl_crystal_description needle
_exptl_crystal_F_000 6264
_exptl_crystal_size_max 0.24
_exptl_crystal_size_mid 0.02
_exptl_crystal_size_min 0.02
_refine_diff_density_max 2.666
_refine_diff_density_min -2.277
_refine_diff_density_rms 0.410
_refine_ls_extinction_coef 0.000084(5)
_refine_ls_extinction_expression Fc^*^=kFc[1+0.001xFc^2^\l^3^/sin(2\q)]^-1/4^
_refine_ls_extinction_method SHELXL
_refine_ls_goodness_of_fit_ref 1.042
_refine_ls_hydrogen_treatment mixed
_refine_ls_matrix_type full
_refine_ls_number_parameters 617
_refine_ls_number_reflns 12613
_refine_ls_number_restraints 0
_refine_ls_restrained_S_all 1.042
_refine_ls_R_factor_all 0.0634
_refine_ls_R_factor_gt 0.0387
_refine_ls_shift/su_max 0.001
_refine_ls_shift/su_mean 0.000
_refine_ls_structure_factor_coef Fsqd
_refine_ls_weighting_details 'calc w=1/[\s^2^(Fo^2^)+(0.0268P)^2^+13.3887P] where P=(Fo^2^+2Fc^2^)/3'
_refine_ls_weighting_scheme calc
_refine_ls_wR_factor_gt 0.0726
_refine_ls_wR_factor_ref 0.0807
_reflns_number_gt 9526
_reflns_number_total 12613
_reflns_threshold_expression >2sigma(I)
_cod_data_source_file ic020486f_3.cif
_cod_data_source_block 3a
_cod_depositor_comments
;
The following automatic conversions were performed:

'_symmetry_cell_setting' value 'Monoclinic' changed to 'monoclinic'
according to the built-in table from CIF Core dictionary named
'cif_core.dic' version 2.4.1 from 2010-06-29.

Automatic conversion script
Id: cif_fix_values 1646 2011-03-28 12:23:43Z adriana 
;
_cod_database_code 4313343

loop_
_symmetry_equiv_pos_as_xyz
'x, y, z'
'-x, y+1/2, -z+1/2'
'-x, -y, -z'
'x, -y-1/2, z-1/2'

loop_
_atom_site_label
_atom_site_type_symbol
_atom_site_fract_x
_atom_site_fract_y
_atom_site_fract_z
_atom_site_U_iso_or_equiv
_atom_site_adp_type
_atom_site_occupancy
_atom_site_symmetry_multiplicity
_atom_site_calc_flag
_atom_site_refinement_flags
_atom_site_disorder_assembly
_atom_site_disorder_group
W1 W 0.41961(4) 0.518760(19) 0.87130(2) 0.01689(9) Uani 1 1 d . . .
W2 W 0.38265(4) 0.51064(2) 0.68804(2) 0.01964(10) Uani 1 1 d . . .
W3 W -0.13373(4) 0.58138(2) 0.40735(2) 0.01942(10) Uani 1 1 d . . .
W4 W 0.18783(4) 0.585836(19) 0.76587(2) 0.01710(9) Uani 1 1 d . . .
W5 W 1.01205(4) 0.357223(18) 0.88695(2) 0.01646(9) Uani 1 1 d . . .
W6 W 0.78661(4) 0.772435(19) 0.71024(2) 0.02091(10) Uani 1 1 d . . .
W7 W 0.04672(4) 0.845598(19) 0.81591(2) 0.01960(10) Uani 1 1 d . . .
W8 W 0.99989(3) 0.504044(18) 0.87521(2) 0.01489(9) Uani 1 1 d . . .
W9 W 0.94191(4) 0.495071(19) 0.67251(2) 0.01767(9) Uani 1 1 d . . .
W10 W 0.60474(4) 0.84500(2) 0.79942(2) 0.02154(10) Uani 1 1 d . . .
W11 W 0.56687(4) 0.856216(19) 0.61640(2) 0.01955(10) Uani 1 1 d . . .
Eu1 Eu 1.25001(4) 0.44072(2) 1.01613(3) 0.01703(11) Uani 1 1 d . . .
Cs1 Cs 0.70081(7) 0.58463(4) 0.75209(4) 0.03390(18) Uani 1 1 d . . .
Cs2 Cs -0.00831(8) 0.67332(4) 0.59589(5) 0.0439(2) Uani 1 1 d . . .
Cs3 Cs 0.28966(7) 0.77203(4) 0.71881(5) 0.0415(2) Uani 1 1 d . . .
Cs4 Cs 0.61511(8) 0.42448(5) 0.57708(6) 0.0588(3) Uani 1 1 d . . .
Cs5A Cs 0.9844(4) 0.31477(14) 1.0960(2) 0.0733(11) Uani 0.33 1 d P . .
Cs5B Cs 0.8135(6) 0.3423(4) 1.0448(4) 0.089(2) Uani 0.33 1 d P . .
Cs5C Cs 0.8685(6) 0.3256(3) 1.0623(3) 0.078(2) Uani 0.33 1 d P . .
Si1 Si 0.1872(2) 0.42887(12) 0.78198(14) 0.0137(5) Uani 1 1 d . . .
O1 O 0.9189(6) 0.4293(3) 0.8845(4) 0.0183(15) Uani 1 1 d . . .
O2 O 0.5450(6) 0.5518(3) 0.9199(4) 0.0241(17) Uani 1 1 d . . .
O3 O 0.0615(6) 0.8539(3) 0.7222(4) 0.0219(16) Uani 1 1 d . . .
O4 O 0.8859(6) 0.5506(3) 0.8927(4) 0.0181(15) Uani 1 1 d . . .
O5 O 0.9276(6) 0.4954(3) 0.7672(3) 0.0178(15) Uani 1 1 d . . .
O6 O 1.0104(6) 0.4761(3) 0.5885(4) 0.0235(17) Uani 1 1 d . . .
O7 O 0.1323(6) 0.9176(3) 0.8434(4) 0.0218(16) Uani 1 1 d . . .
O8 O -0.2542(6) 0.6354(3) 0.3659(4) 0.0222(16) Uani 1 1 d . . .
O9 O 0.1164(6) 0.4314(3) 0.8481(3) 0.0163(14) Uani 1 1 d . . .
O10 O 0.0914(5) 0.4243(3) 0.7074(3) 0.0137(14) Uani 1 1 d . . .
O11 O 0.2666(6) 0.4896(3) 0.7799(3) 0.0166(15) Uani 1 1 d . . .
O12 O 0.2896(6) 0.5821(3) 0.6975(4) 0.0219(16) Uani 1 1 d . . .
O13 O 0.3272(6) 0.5897(3) 0.8401(4) 0.0199(15) Uani 1 1 d . . .
O14 O 0.0976(6) 0.5604(3) 0.8350(3) 0.0169(15) Uani 1 1 d . . .
O15 O 0.6852(6) 0.7734(3) 0.7788(4) 0.0221(16) Uani 1 1 d . . .
O16 O 0.4728(6) 0.4379(3) 0.8648(4) 0.0216(16) Uani 1 1 d . . .
O17 O 0.2451(6) 0.4808(3) 0.6247(4) 0.0230(16) Uani 1 1 d . . .
O18 O 0.0666(6) 0.5530(3) 0.6956(4) 0.0193(15) Uani 1 1 d . . .
O19 O 1.0922(6) 0.5018(3) 0.9595(4) 0.0200(16) Uani 1 1 d . . .
O20 O -0.0870(6) 0.7950(3) 0.7852(4) 0.0221(16) Uani 1 1 d . . .
O21 O 0.4766(6) 0.5290(3) 0.7755(4) 0.0227(16) Uani 1 1 d . . .
O22 O -0.0213(6) 0.6431(3) 0.4026(4) 0.0217(16) Uani 1 1 d . . .
O23 O 1.1220(6) 0.3022(3) 0.8563(4) 0.0197(15) Uani 1 1 d . . .
O24 O 0.1523(7) 0.6607(3) 0.7600(4) 0.0263(17) Uani 1 1 d . . .
O25 O 0.5092(6) 0.8398(4) 0.7100(4) 0.0256(17) Uani 1 1 d . . .
O26 O 0.8248(7) 0.5392(4) 0.6350(4) 0.0283(18) Uani 1 1 d . . .
O27 O 0.6474(6) 0.7792(3) 0.6376(4) 0.0236(17) Uani 1 1 d . . .
O28 O 0.3340(6) 0.5006(3) 0.9361(4) 0.0208(16) Uani 1 1 d . . .
O29 O 0.6565(6) 0.8781(3) 0.5553(4) 0.0232(16) Uani 1 1 d . . .
O30 O 0.2752(6) 0.3714(3) 0.7881(4) 0.0182(15) Uani 1 1 d . . .
O31 O 0.4284(6) 0.4288(3) 0.6970(4) 0.0212(16) Uani 1 1 d . . .
O32 O 1.0975(6) 0.3725(3) 0.9713(4) 0.0202(16) Uani 1 1 d . . .
O33 O 0.4695(7) 0.5350(4) 0.6297(4) 0.0298(19) Uani 1 1 d . . .
O34 O 1.2911(7) 0.3549(4) 1.0970(4) 0.0308(19) Uani 1 1 d . . .
O35 O 0.9091(7) 0.3070(3) 0.9077(4) 0.0254(17) Uani 1 1 d . . .
O36 O 0.1532(7) 0.7939(3) 0.8486(4) 0.0312(19) Uani 1 1 d . . .
O37 O 0.5134(7) 0.8172(4) 0.8543(4) 0.0319(19) Uani 1 1 d . . .
O38 O 0.8128(7) 0.6973(3) 0.7041(4) 0.0296(18) Uani 1 1 d . . .
O40 O -0.1452(7) 0.5864(4) 0.4960(4) 0.0275(18) Uani 1 1 d . . .
O41 O 1.2818(7) 0.5383(4) 1.0759(5) 0.038(2) Uani 1 1 d . . .
O42 O 0.4385(7) 0.8330(4) 0.5635(4) 0.035(2) Uani 1 1 d . . .
O43 O 0.8272(9) 0.4207(4) 0.4749(5) 0.054(3) Uani 1 1 d . . .
O44 O 0.6869(8) 0.4286(5) 0.7523(6) 0.060(3) Uani 1 1 d . . .
O45 O 0.6169(9) 0.5857(7) 0.5291(7) 0.101(5) Uani 1 1 d . . .
O46 O 0.5088(11) 0.6794(6) 0.6719(10) 0.124(7) Uani 1 1 d . . .
O47 O 0.4909(10) 0.6792(5) 0.8251(10) 0.123(7) Uani 1 1 d . . .
O48 O 0.2920(12) 0.8155(6) 1.0740(9) 0.103(5) Uani 1 1 d . . .
O1W O 0.7228(17) 0.7179(9) 0.5144(11) 0.155(7) Uiso 1 1 d . . .
O2W O 1.1509(17) 0.2553(9) 1.0668(11) 0.158(7) Uiso 1 1 d . . .
O3W O 0.3811(19) 0.7571(10) 0.9540(11) 0.171(8) Uiso 1 1 d . . .

loop_
_atom_site_aniso_label
_atom_site_aniso_U_11
_atom_site_aniso_U_22
_atom_site_aniso_U_33
_atom_site_aniso_U_23
_atom_site_aniso_U_13
_atom_site_aniso_U_12
W1 0.0135(2) 0.0206(2) 0.0159(2) 0.00001(16) 0.00069(15) -0.00219(16)
W2 0.0170(2) 0.0251(2) 0.0176(2) 0.00023(16) 0.00537(16) -0.00252(17)
W3 0.0186(2) 0.0265(2) 0.0132(2) -0.00273(16) 0.00290(16) -0.00021(17)
W4 0.0164(2) 0.0169(2) 0.0179(2) 0.00220(16) 0.00294(16) -0.00017(16)
W5 0.0163(2) 0.0169(2) 0.0164(2) -0.00036(15) 0.00360(15) -0.00192(16)
W6 0.0210(2) 0.0170(2) 0.0251(2) 0.00238(17) 0.00520(17) -0.00175(17)
W7 0.0183(2) 0.0226(2) 0.0172(2) 0.00379(16) 0.00126(16) 0.00347(17)
W8 0.01383(19) 0.0173(2) 0.01377(19) -0.00053(15) 0.00314(15) 0.00113(15)
W9 0.0151(2) 0.0236(2) 0.0136(2) 0.00055(16) 0.00064(15) 0.00184(17)
W10 0.0183(2) 0.0252(2) 0.0218(2) 0.00276(17) 0.00543(17) -0.00419(18)
W11 0.0172(2) 0.0212(2) 0.0196(2) 0.00023(17) 0.00179(16) -0.00326(17)
Eu1 0.0148(2) 0.0200(3) 0.0159(3) -0.0009(2) 0.00180(19) -0.0007(2)
Cs1 0.0280(4) 0.0390(5) 0.0357(4) 0.0005(3) 0.0083(3) -0.0033(3)
Cs2 0.0480(5) 0.0338(5) 0.0457(5) -0.0060(4) -0.0031(4) -0.0004(4)
Cs3 0.0241(4) 0.0423(5) 0.0575(6) 0.0048(4) 0.0058(4) -0.0048(3)
Cs4 0.0309(5) 0.0912(8) 0.0525(6) -0.0083(5) 0.0027(4) 0.0005(5)
Cs5A 0.122(3) 0.0385(18) 0.076(3) 0.0032(16) 0.060(3) -0.012(2)
Cs5B 0.087(4) 0.135(7) 0.051(4) -0.046(4) 0.027(3) -0.039(4)
Cs5C 0.150(7) 0.050(3) 0.046(3) -0.012(2) 0.052(4) -0.022(4)
Si1 0.0108(13) 0.0162(14) 0.0144(14) -0.0008(10) 0.0027(10) 0.0007(10)
O1 0.012(3) 0.021(4) 0.022(4) -0.001(3) 0.003(3) 0.001(3)
O2 0.023(4) 0.026(4) 0.022(4) -0.002(3) 0.000(3) -0.012(3)
O3 0.024(4) 0.023(4) 0.019(4) 0.004(3) 0.004(3) 0.005(3)
O4 0.021(4) 0.018(4) 0.017(4) 0.002(3) 0.006(3) 0.003(3)
O5 0.018(4) 0.026(4) 0.011(3) 0.000(3) 0.006(3) 0.001(3)
O6 0.020(4) 0.030(4) 0.021(4) -0.001(3) 0.004(3) 0.001(3)
O7 0.019(4) 0.028(4) 0.018(4) 0.004(3) 0.001(3) -0.003(3)
O8 0.019(4) 0.027(4) 0.020(4) -0.002(3) 0.001(3) 0.000(3)
O9 0.021(4) 0.016(4) 0.013(4) -0.004(3) 0.006(3) 0.000(3)
O10 0.011(3) 0.021(4) 0.008(3) 0.003(3) 0.000(3) 0.001(3)
O11 0.014(3) 0.020(4) 0.015(4) -0.003(3) 0.002(3) -0.002(3)
O12 0.022(4) 0.025(4) 0.018(4) 0.004(3) 0.003(3) -0.004(3)
O13 0.017(4) 0.020(4) 0.022(4) -0.001(3) 0.004(3) -0.001(3)
O14 0.017(4) 0.026(4) 0.008(3) -0.001(3) 0.003(3) 0.000(3)
O15 0.027(4) 0.023(4) 0.018(4) 0.008(3) 0.007(3) 0.002(3)
O16 0.018(4) 0.020(4) 0.025(4) 0.000(3) 0.000(3) 0.000(3)
O17 0.019(4) 0.032(4) 0.018(4) -0.003(3) 0.003(3) -0.001(3)
O18 0.022(4) 0.020(4) 0.017(4) 0.001(3) 0.006(3) -0.003(3)
O19 0.018(4) 0.028(4) 0.014(4) 0.000(3) 0.002(3) 0.002(3)
O20 0.025(4) 0.014(4) 0.026(4) 0.003(3) 0.003(3) -0.001(3)
O21 0.023(4) 0.023(4) 0.024(4) -0.003(3) 0.007(3) -0.006(3)
O22 0.017(4) 0.029(4) 0.019(4) -0.006(3) 0.004(3) -0.003(3)
O23 0.024(4) 0.017(4) 0.018(4) 0.001(3) 0.005(3) 0.003(3)
O24 0.031(4) 0.019(4) 0.029(4) 0.002(3) 0.005(3) 0.000(3)
O25 0.014(4) 0.043(5) 0.020(4) 0.000(3) 0.003(3) -0.007(3)
O26 0.027(4) 0.035(5) 0.020(4) -0.003(3) -0.004(3) 0.006(4)
O27 0.024(4) 0.021(4) 0.023(4) 0.000(3) -0.003(3) -0.001(3)
O28 0.015(4) 0.031(4) 0.017(4) -0.004(3) 0.003(3) -0.009(3)
O29 0.020(4) 0.031(4) 0.019(4) 0.002(3) 0.004(3) -0.002(3)
O30 0.011(3) 0.023(4) 0.020(4) 0.000(3) 0.002(3) 0.006(3)
O31 0.015(4) 0.022(4) 0.027(4) 0.000(3) 0.005(3) -0.001(3)
O32 0.018(4) 0.021(4) 0.022(4) 0.000(3) 0.003(3) 0.002(3)
O33 0.029(4) 0.043(5) 0.020(4) -0.006(3) 0.014(3) -0.006(4)
O34 0.029(4) 0.035(5) 0.026(4) 0.011(4) -0.001(3) -0.003(4)
O35 0.032(4) 0.017(4) 0.029(4) -0.004(3) 0.011(3) -0.007(3)
O36 0.033(5) 0.028(5) 0.033(5) 0.007(4) 0.005(4) 0.006(4)
O37 0.030(5) 0.044(5) 0.023(4) 0.006(4) 0.007(3) -0.004(4)
O38 0.036(5) 0.021(4) 0.033(5) 0.001(3) 0.011(4) -0.002(3)
O40 0.028(4) 0.035(5) 0.018(4) -0.002(3) 0.000(3) -0.001(4)
O41 0.021(4) 0.039(5) 0.056(6) -0.026(4) 0.014(4) -0.008(4)
O42 0.024(4) 0.041(5) 0.039(5) -0.004(4) -0.001(4) -0.007(4)
O43 0.054(6) 0.054(7) 0.043(6) 0.010(5) -0.018(5) -0.017(5)
O44 0.033(6) 0.096(9) 0.053(7) -0.004(6) 0.010(5) -0.007(5)
O45 0.028(6) 0.199(16) 0.075(9) 0.043(9) 0.010(6) 0.009(8)
O46 0.066(9) 0.053(8) 0.231(19) 0.028(10) -0.031(10) -0.018(7)
O47 0.047(8) 0.046(8) 0.26(2) 0.043(10) -0.008(10) -0.010(6)
O48 0.085(10) 0.058(9) 0.162(15) 0.018(9) 0.016(9) 0.009(7)

loop_
_atom_type_symbol
_atom_type_description
_atom_type_scat_dispersion_real
_atom_type_scat_dispersion_imag
_atom_type_scat_source
O O 0.0106 0.0060 'International Tables Vol C Tables 4.2.6.8 and 6.1.1.4'
Si Si 0.0817 0.0704 'International Tables Vol C Tables 4.2.6.8 and 6.1.1.4'
Cs Cs -0.3680 2.1192 'International Tables Vol C Tables 4.2.6.8 and 6.1.1.4'
Eu Eu -0.1578 3.6682 'International Tables Vol C Tables 4.2.6.8 and 6.1.1.4'
W W -0.8490 6.8722 'International Tables Vol C Tables 4.2.6.8 and 6.1.1.4'

loop_
_geom_angle_atom_site_label_1
_geom_angle_atom_site_label_2
_geom_angle_atom_site_label_3
_geom_angle
_geom_angle_site_symmetry_1
_geom_angle_site_symmetry_3
_geom_angle_publ_flag
O2 W1 O28 104.2(3) . . ?
O2 W1 O16 100.9(3) . . ?
O28 W1 O16 93.1(3) . . ?
O2 W1 O13 100.0(3) . . ?
O28 W1 O13 93.2(3) . . ?
O16 W1 O13 155.9(3) . . ?
O2 W1 O21 93.2(3) . . ?
O28 W1 O21 162.7(3) . . ?
O16 W1 O21 83.8(3) . . ?
O13 W1 O21 83.4(3) . . ?
O2 W1 O11 163.9(3) . . ?
O28 W1 O11 90.7(3) . . ?
O16 W1 O11 84.1(3) . . ?
O13 W1 O11 72.6(3) . . ?
O21 W1 O11 72.0(3) . . ?
O33 W2 O21 101.2(3) . . ?
O33 W2 O31 100.3(4) . . ?
O21 W2 O31 91.4(3) . . ?
O33 W2 O17 102.6(3) . . ?
O21 W2 O17 156.3(3) . . ?
O31 W2 O17 84.7(3) . . ?
O33 W2 O12 101.3(3) . . ?
O21 W2 O12 88.8(3) . . ?
O31 W2 O12 158.0(3) . . ?
O17 W2 O12 86.3(3) . . ?
O33 W2 O11 171.7(3) . . ?
O21 W2 O11 73.1(3) . . ?
O31 W2 O11 86.0(3) . . ?
O17 W2 O11 83.3(3) . . ?
O12 W2 O11 73.0(3) . . ?
O33 W2 Cs1 57.0(3) . . ?
O21 W2 Cs1 44.2(2) . . ?
O31 W2 Cs1 98.4(2) . . ?
O17 W2 Cs1 159.5(2) . . ?
O12 W2 Cs1 97.1(2) . . ?
O11 W2 Cs1 117.00(15) . . ?
O33 W2 Cs4 46.7(3) . . ?
O21 W2 Cs4 103.3(2) . . ?
O31 W2 Cs4 53.7(2) . . ?
O17 W2 Cs4 93.2(2) . . ?
O12 W2 Cs4 147.1(2) . . ?
O11 W2 Cs4 139.63(16) . . ?
Cs1 W2 Cs4 72.992(19) . . ?
O40 W3 O8 100.7(3) . . ?
O40 W3 O6 101.0(3) . 3_666 ?
O8 W3 O6 158.2(3) . 3_666 ?
O40 W3 O22 99.9(3) . . ?
O8 W3 O22 88.5(3) . . ?
O6 W3 O22 88.9(3) 3_666 . ?
O40 W3 O17 101.2(3) . 3_566 ?
O8 W3 O17 86.0(3) . 3_566 ?
O6 W3 O17 88.7(3) 3_666 3_566 ?
O22 W3 O17 158.9(3) . 3_566 ?
O40 W3 O10 172.4(3) . 3_566 ?
O8 W3 O10 84.7(3) . 3_566 ?
O6 W3 O10 73.8(3) 3_666 3_566 ?
O22 W3 O10 74.7(3) . 3_566 ?
O17 W3 O10 84.4(3) 3_566 3_566 ?
O40 W3 Cs2 36.8(3) . . ?
O8 W3 Cs2 99.1(2) . . ?
O6 W3 Cs2 99.0(2) 3_666 . ?
O22 W3 Cs2 63.1(2) . . ?
O17 W3 Cs2 137.9(2) 3_566 . ?
O10 W3 Cs2 137.48(16) 3_566 . ?
O24 W4 O18 101.1(3) . . ?
O24 W4 O12 99.6(3) . . ?
O18 W4 O12 88.2(3) . . ?
O24 W4 O14 100.5(3) . . ?
O18 W4 O14 86.9(3) . . ?
O12 W4 O14 159.8(3) . . ?
O24 W4 O13 99.3(3) . . ?
O18 W4 O13 159.6(3) . . ?
O12 W4 O13 88.1(3) . . ?
O14 W4 O13 89.7(3) . . ?
O24 W4 O11 170.9(3) . . ?
O18 W4 O11 86.9(3) . . ?
O12 W4 O11 76.2(3) . . ?
O14 W4 O11 84.0(3) . . ?
O13 W4 O11 72.7(3) . . ?
O24 W4 Cs5B 67.9(3) . 3_667 ?
O18 W4 Cs5B 132.6(2) . 3_667 ?
O12 W4 Cs5B 138.1(2) . 3_667 ?
O14 W4 Cs5B 53.1(2) . 3_667 ?
O13 W4 Cs5B 57.1(2) . 3_667 ?
O11 W4 Cs5B 109.7(2) . 3_667 ?
O24 W4 Cs5C 59.8(3) . 3_667 ?
O18 W4 Cs5C 124.2(2) . 3_667 ?
O12 W4 Cs5C 142.7(2) . 3_667 ?
O14 W4 Cs5C 52.5(2) . 3_667 ?
O13 W4 Cs5C 67.5(2) . 3_667 ?
O11 W4 Cs5C 118.97(18) . 3_667 ?
Cs5B W4 Cs5C 11.02(12) 3_667 3_667 ?
O24 W4 Cs2 52.6(2) . . ?
O18 W4 Cs2 52.9(2) . . ?
O12 W4 Cs2 78.7(2) . . ?
O14 W4 Cs2 113.2(2) . . ?
O13 W4 Cs2 145.2(2) . . ?
O11 W4 Cs2 132.82(16) . . ?
Cs5B W4 Cs2 115.68(11) 3_667 . ?
Cs5C W4 Cs2 105.17(10) 3_667 . ?
O24 W4 Cs5A 52.6(3) . 3_667 ?
O18 W4 Cs5A 105.8(2) . 3_667 ?
O12 W4 Cs5A 150.3(2) . 3_667 ?
O14 W4 Cs5A 49.3(2) . 3_667 ?
O13 W4 Cs5A 86.9(2) . 3_667 ?
O11 W4 Cs5A 129.43(17) . 3_667 ?
Cs5B W4 Cs5A 30.07(10) 3_667 3_667 ?
Cs5C W4 Cs5A 19.40(10) 3_667 3_667 ?
Cs2 W4 Cs5A 89.08(7) . 3_667 ?
O24 W4 Cs3 31.6(3) . . ?
O18 W4 Cs3 114.0(2) . . ?
O12 W4 Cs3 71.8(2) . . ?
O14 W4 Cs3 127.9(2) . . ?
O13 W4 Cs3 83.8(2) . . ?
O11 W4 Cs3 140.59(17) . . ?
Cs5B W4 Cs3 81.20(12) 3_667 . ?
Cs5C W4 Cs3 77.71(9) 3_667 . ?
Cs2 W4 Cs3 61.561(17) . . ?
Cs5A W4 Cs3 78.62(4) 3_667 . ?
O35 W5 O32 102.3(3) . . ?
O35 W5 O23 99.8(3) . . ?
O32 W5 O23 96.2(3) . . ?
O35 W5 O1 98.3(3) . . ?
O32 W5 O1 94.5(3) . . ?
O23 W5 O1 156.4(3) . . ?
O35 W5 O3 91.7(3) . 2_646 ?
O32 W5 O3 166.0(3) . 2_646 ?
O23 W5 O3 81.4(3) . 2_646 ?
O1 W5 O3 83.2(3) . 2_646 ?
O35 W5 O9 169.2(3) . 1_655 ?
O32 W5 O9 84.9(3) . 1_655 ?
O23 W5 O9 87.2(3) . 1_655 ?
O1 W5 O9 72.9(3) . 1_655 ?
O3 W5 O9 81.2(3) 2_646 1_655 ?
O35 W5 Eu1 127.8(2) . . ?
O32 W5 Eu1 25.8(2) . . ?
O23 W5 Eu1 94.0(2) . . ?
O1 W5 Eu1 86.6(2) . . ?
O3 W5 Eu1 140.2(2) 2_646 . ?
O9 W5 Eu1 59.09(17) 1_655 . ?
O35 W5 Cs5C 45.5(3) . . ?
O32 W5 Cs5C 61.8(3) . . ?
O23 W5 Cs5C 121.7(2) . . ?
O1 W5 Cs5C 81.8(2) . . ?
O3 W5 Cs5C 131.1(2) 2_646 . ?
O9 W5 Cs5C 136.24(19) 1_655 . ?
Eu1 W5 Cs5C 84.79(10) . . ?
O35 W5 Cs5B 44.3(3) . . ?
O32 W5 Cs5B 69.1(2) . . ?
O23 W5 Cs5B 130.7(2) . . ?
O1 W5 Cs5B 72.8(2) . . ?
O3 W5 Cs5B 122.8(2) 2_646 . ?
O9 W5 Cs5B 134.6(2) 1_655 . ?
Eu1 W5 Cs5B 90.05(10) . . ?
Cs5C W5 Cs5B 10.69(11) . . ?
O35 W5 Cs2 47.0(2) . 2_646 ?
O32 W5 Cs2 97.7(2) . 2_646 ?
O23 W5 Cs2 53.5(2) . 2_646 ?
O1 W5 Cs2 145.0(2) . 2_646 ?
O3 W5 Cs2 92.00(19) 2_646 2_646 ?
O9 W5 Cs2 140.74(17) 1_655 2_646 ?
Eu1 W5 Cs2 116.889(17) . 2_646 ?
Cs5C W5 Cs2 75.44(9) . 2_646 ?
Cs5B W5 Cs2 81.15(12) . 2_646 ?
O35 W5 Cs5A 57.3(3) . . ?
O32 W5 Cs5A 45.4(2) . . ?
O23 W5 Cs5A 108.1(2) . . ?
O1 W5 Cs5A 94.4(2) . . ?
O3 W5 Cs5A 148.4(2) 2_646 . ?
O9 W5 Cs5A 128.32(17) 1_655 . ?
Eu1 W5 Cs5A 70.55(6) . . ?
Cs5C W5 Cs5A 19.55(10) . . ?
Cs5B W5 Cs5A 29.86(10) . . ?
Cs2 W5 Cs5A 72.11(5) 2_646 . ?
O35 W5 Cs3 42.5(2) . 2_646 ?
O32 W5 Cs3 144.4(2) . 2_646 ?
O23 W5 Cs3 95.8(2) . 2_646 ?
O1 W5 Cs3 87.5(2) . 2_646 ?
O3 W5 Cs3 49.5(2) 2_646 2_646 ?
O9 W5 Cs3 129.05(17) 1_655 2_646 ?
Eu1 W5 Cs3 167.544(19) . 2_646 ?
Cs5C W5 Cs3 83.51(10) . 2_646 ?
Cs5B W5 Cs3 77.72(10) . 2_646 ?
Cs2 W5 Cs3 64.000(18) 2_646 2_646 ?
Cs5A W5 Cs3 99.00(7) . 2_646 ?
O38 W6 O15 101.3(3) . . ?
O38 W6 O23 99.9(3) . 2_756 ?
O15 W6 O23 158.8(3) . 2_756 ?
O38 W6 O20 100.9(3) . 1_655 ?
O15 W6 O20 88.1(3) . 1_655 ?
O23 W6 O20 87.9(3) 2_756 1_655 ?
O38 W6 O27 99.3(3) . . ?
O15 W6 O27 87.4(3) . . ?
O23 W6 O27 89.2(3) 2_756 . ?
O20 W6 O27 159.7(3) 1_655 . ?
O38 W6 O30 172.2(3) . 2_656 ?
O15 W6 O30 75.7(3) . 2_656 ?
O23 W6 O30 83.4(3) 2_756 2_656 ?
O20 W6 O30 86.2(3) 1_655 2_656 ?
O27 W6 O30 73.5(3) . 2_656 ?
O38 W6 Cs2 46.7(3) . 1_655 ?
O15 W6 Cs2 147.9(2) . 1_655 ?
O23 W6 Cs2 53.2(2) 2_756 1_655 ?
O20 W6 Cs2 95.8(2) 1_655 1_655 ?
O27 W6 Cs2 98.5(2) . 1_655 ?
O30 W6 Cs2 136.30(17) 2_656 1_655 ?
O38 W6 Cs1 29.4(3) . . ?
O15 W6 Cs1 72.7(2) . . ?
O23 W6 Cs1 128.3(2) 2_756 . ?
O20 W6 Cs1 106.4(2) 1_655 . ?
O27 W6 Cs1 91.1(2) . . ?
O30 W6 Cs1 145.30(16) 2_656 . ?
Cs2 W6 Cs1 75.697(18) 1_655 . ?
O36 W7 O3 103.6(3) . . ?
O36 W7 O7 99.6(3) . . ?
O3 W7 O7 92.7(3) . . ?
O36 W7 O20 101.4(3) . . ?
O3 W7 O20 88.5(3) . . ?
O7 W7 O20 158.1(3) . . ?
O36 W7 O22 98.6(3) . 4_576 ?
O3 W7 O22 157.7(3) . 4_576 ?
O7 W7 O22 85.8(3) . 4_576 ?
O20 W7 O22 84.8(3) . 4_576 ?
O36 W7 O10 169.3(3) . 2_556 ?
O3 W7 O10 85.3(3) . 2_556 ?
O7 W7 O10 73.8(3) . 2_556 ?
O20 W7 O10 84.5(3) . 2_556 ?
O22 W7 O10 72.8(3) 4_576 2_556 ?
O36 W7 Cs3 51.1(3) . . ?
O3 W7 Cs3 52.7(2) . . ?
O7 W7 Cs3 95.9(2) . . ?
O20 W7 Cs3 102.1(2) . . ?
O22 W7 Cs3 149.6(2) 4_576 . ?
O10 W7 Cs3 136.77(15) 2_556 . ?
O36 W7 Cs5A 50.1(3) . 3_667 ?
O3 W7 Cs5A 122.0(2) . 3_667 ?
O7 W7 Cs5A 136.2(2) . 3_667 ?
O20 W7 Cs5A 58.0(2) . 3_667 ?
O22 W7 Cs5A 71.6(2) 4_576 3_667 ?
O10 W7 Cs5A 129.67(17) 2_556 3_667 ?
Cs3 W7 Cs5A 86.97(6) . 3_667 ?
O36 W7 Cs4 65.7(3) . 2_656 ?
O3 W7 Cs4 100.3(2) . 2_656 ?
O7 W7 Cs4 33.9(2) . 2_656 ?
O20 W7 Cs4 165.6(2) . 2_656 ?
O22 W7 Cs4 90.9(2) 4_576 2_656 ?
O10 W7 Cs4 107.34(15) 2_556 2_656 ?
Cs3 W7 Cs4 75.04(2) . 2_656 ?
Cs5A W7 Cs4 107.61(8) 3_667 2_656 ?
O36 W7 Cs5C 33.4(3) . 3_667 ?
O3 W7 Cs5C 122.6(2) . 3_667 ?
O7 W7 Cs5C 121.6(2) . 3_667 ?
O20 W7 Cs5C 75.1(2) . 3_667 ?
O22 W7 Cs5C 76.1(2) 4_576 3_667 ?
O10 W7 Cs5C 144.03(18) 2_556 3_667 ?
Cs3 W7 Cs5C 77.31(9) . 3_667 ?
Cs5A W7 Cs5C 17.75(10) 3_667 3_667 ?
Cs4 W7 Cs5C 90.60(9) 2_656 3_667 ?
O4 W8 O19 101.3(3) . . ?
O4 W8 O14 101.4(3) . 1_655 ?
O19 W8 O14 94.4(3) . 1_655 ?
O4 W8 O1 96.0(3) . . ?
O19 W8 O1 96.7(3) . . ?
O14 W8 O1 157.1(3) 1_655 . ?
O4 W8 O5 93.5(3) . . ?
O19 W8 O5 165.0(3) . . ?
O14 W8 O5 80.2(3) 1_655 . ?
O1 W8 O5 84.0(3) . . ?
O4 W8 O9 168.7(3) . 1_655 ?
O19 W8 O9 84.1(3) . 1_655 ?
O14 W8 O9 88.0(3) 1_655 1_655 ?
O1 W8 O9 73.3(3) . 1_655 ?
O5 W8 O9 81.7(3) . 1_655 ?
O4 W8 Eu1 125.5(2) . . ?
O19 W8 Eu1 25.4(2) . . ?
O14 W8 Eu1 95.60(19) 1_655 . ?
O1 W8 Eu1 86.2(2) . . ?
O5 W8 Eu1 140.51(19) . . ?
O9 W8 Eu1 58.87(17) 1_655 . ?
O4 W8 Cs5A 53.4(2) . 3_767 ?
O19 W8 Cs5A 84.3(2) . 3_767 ?
O14 W8 Cs5A 52.6(2) 1_655 3_767 ?
O1 W8 Cs5A 148.5(2) . 3_767 ?
O5 W8 Cs5A 103.0(2) . 3_767 ?
O9 W8 Cs5A 137.70(18) 1_655 3_767 ?
Eu1 W8 Cs5A 105.22(8) . 3_767 ?
O4 W8 Cs5B 78.4(2) . 3_767 ?
O19 W8 Cs5B 60.3(3) . 3_767 ?
O14 W8 Cs5B 46.6(2) 1_655 3_767 ?
O1 W8 Cs5B 154.0(2) . 3_767 ?
O5 W8 Cs5B 121.5(2) . 3_767 ?
O9 W8 Cs5B 112.9(2) 1_655 3_767 ?
Eu1 W8 Cs5B 77.08(10) . 3_767 ?
Cs5A W8 Cs5B 29.74(10) 3_767 3_767 ?
O4 W8 Cs5C 69.7(2) . 3_767 ?
O19 W8 Cs5C 68.8(3) . 3_767 ?
O14 W8 Cs5C 46.7(2) 1_655 3_767 ?
O1 W8 Cs5C 156.0(2) . 3_767 ?
O5 W8 Cs5C 115.1(2) . 3_767 ?
O9 W8 Cs5C 121.7(2) 1_655 3_767 ?
Eu1 W8 Cs5C 87.08(9) . 3_767 ?
Cs5A W8 Cs5C 19.35(10) 3_767 3_767 ?
Cs5B W8 Cs5C 10.41(11) 3_767 3_767 ?
O4 W8 Cs1 44.3(2) . . ?
O19 W8 Cs1 145.1(2) . . ?
O14 W8 Cs1 88.80(19) 1_655 . ?
O1 W8 Cs1 93.4(2) . . ?
O5 W8 Cs1 49.35(19) . . ?
O9 W8 Cs1 130.68(17) 1_655 . ?
Eu1 W8 Cs1 169.787(18) . . ?
Cs5A W8 Cs1 70.27(8) 3_767 . ?
Cs5B W8 Cs1 99.62(10) 3_767 . ?
Cs5C W8 Cs1 89.27(10) 3_767 . ?
O26 W9 O5 101.6(3) . . ?
O26 W9 O18 101.9(3) . 1_655 ?
O5 W9 O18 88.2(3) . 1_655 ?
O26 W9 O7 99.0(3) . 2_646 ?
O5 W9 O7 92.4(3) . 2_646 ?
O18 W9 O7 158.5(3) 1_655 2_646 ?
O26 W9 O6 100.9(3) . . ?
O5 W9 O6 157.4(3) . . ?
O18 W9 O6 86.4(3) 1_655 . ?
O7 W9 O6 84.8(3) 2_646 . ?
O26 W9 O10 170.5(3) . 1_655 ?
O5 W9 O10 85.2(3) . 1_655 ?
O18 W9 O10 84.7(3) 1_655 1_655 ?
O7 W9 O10 73.9(3) 2_646 1_655 ?
O6 W9 O10 72.5(3) . 1_655 ?
O26 W9 Cs1 46.5(3) . . ?
O5 W9 Cs1 55.1(2) . . ?
O18 W9 Cs1 96.9(2) 1_655 . ?
O7 W9 Cs1 101.1(2) 2_646 . ?
O6 W9 Cs1 147.3(2) . . ?
O10 W9 Cs1 140.09(15) 1_655 . ?
O26 W9 Cs4 57.2(3) . . ?
O5 W9 Cs4 101.2(2) . . ?
O18 W9 Cs4 158.3(2) 1_655 . ?
O7 W9 Cs4 41.8(2) 2_646 . ?
O6 W9 Cs4 91.7(2) . . ?
O10 W9 Cs4 115.29(16) 1_655 . ?
Cs1 W9 Cs4 73.47(2) . . ?
O26 W9 Cs2 58.2(3) . 1_655 ?
O5 W9 Cs2 111.6(2) . 1_655 ?
O18 W9 Cs2 46.9(2) 1_655 1_655 ?
O7 W9 Cs2 149.0(2) 2_646 1_655 ?
O6 W9 Cs2 80.0(2) . 1_655 ?
O10 W9 Cs2 125.61(16) 1_655 1_655 ?
Cs1 W9 Cs2 78.825(19) . 1_655 ?
Cs4 W9 Cs2 111.46(2) . 1_655 ?
O37 W10 O25 101.8(3) . . ?
O37 W10 O31 100.6(4) . 2_656 ?
O25 W10 O31 90.2(3) . 2_656 ?
O37 W10 O8 102.8(3) . 4_676 ?
O25 W10 O8 155.4(3) . 4_676 ?
O31 W10 O8 84.5(3) 2_656 4_676 ?
O37 W10 O15 101.1(3) . . ?
O25 W10 O15 89.5(3) . . ?
O31 W10 O15 158.0(3) 2_656 . ?
O8 W10 O15 86.6(3) 4_676 . ?
O37 W10 O30 171.7(3) . 2_656 ?
O25 W10 O30 72.9(3) . 2_656 ?
O31 W10 O30 85.9(3) 2_656 2_656 ?
O8 W10 O30 82.8(3) 4_676 2_656 ?
O15 W10 O30 73.0(3) . 2_656 ?
O37 W10 Cs3 58.4(3) . . ?
O25 W10 Cs3 43.9(2) . . ?
O31 W10 Cs3 103.7(2) 2_656 . ?
O8 W10 Cs3 160.3(2) 4_676 . ?
O15 W10 Cs3 91.2(2) . . ?
O30 W10 Cs3 115.21(15) 2_656 . ?
O37 W10 Cs4 46.5(3) . 2_656 ?
O25 W10 Cs4 102.8(2) . 2_656 ?
O31 W10 Cs4 54.2(2) 2_656 2_656 ?
O8 W10 Cs4 93.5(2) 4_676 2_656 ?
O15 W10 Cs4 146.8(2) . 2_656 ?
O30 W10 Cs4 140.10(17) 2_656 2_656 ?
Cs3 W10 Cs4 77.72(2) . 2_656 ?
O42 W11 O29 104.2(4) . . ?
O42 W11 O16 100.7(4) . 2_656 ?
O29 W11 O16 92.6(3) . 2_656 ?
O42 W11 O27 100.5(4) . . ?
O29 W11 O27 93.8(3) . . ?
O16 W11 O27 155.5(3) 2_656 . ?
O42 W11 O25 94.3(3) . . ?
O29 W11 O25 161.5(3) . . ?
O16 W11 O25 83.3(3) 2_656 . ?
O27 W11 O25 83.1(3) . . ?
O42 W11 O30 164.5(3) . 2_656 ?
O29 W11 O30 90.2(3) . 2_656 ?
O16 W11 O30 84.1(3) 2_656 2_656 ?
O27 W11 O30 72.3(3) . 2_656 ?
O25 W11 O30 71.5(3) . 2_656 ?
O42 W11 Cs3 61.0(3) . . ?
O29 W11 Cs3 164.0(2) . . ?
O16 W11 Cs3 96.1(2) 2_656 . ?
O27 W11 Cs3 83.7(2) . . ?
O25 W11 Cs3 33.9(2) . . ?
O30 W11 Cs3 103.95(17) 2_656 . ?
O29 Eu1 O28 71.4(3) 2_746 1_655 ?
O29 Eu1 O32 78.2(2) 2_746 . ?
O28 Eu1 O32 119.9(2) 1_655 . ?
O29 Eu1 O19 118.4(2) 2_746 . ?
O28 Eu1 O19 75.6(2) 1_655 . ?
O32 Eu1 O19 75.4(2) . . ?
O29 Eu1 O34 80.7(3) 2_746 . ?
O28 Eu1 O34 142.4(3) 1_655 . ?
O32 Eu1 O34 76.6(2) . . ?
O19 Eu1 O34 141.4(3) . . ?
O29 Eu1 O41 138.8(3) 2_746 . ?
O28 Eu1 O41 75.5(3) 1_655 . ?
O32 Eu1 O41 141.1(2) . . ?
O19 Eu1 O41 74.8(3) . . ?
O34 Eu1 O41 114.1(3) . . ?
O29 Eu1 O2 80.0(2) 2_746 3_767 ?
O28 Eu1 O2 79.1(2) 1_655 3_767 ?
O32 Eu1 O2 143.7(2) . 3_767 ?
O19 Eu1 O2 140.8(2) . 3_767 ?
O34 Eu1 O2 71.5(2) . 3_767 ?
O41 Eu1 O2 70.2(3) . 3_767 ?
O29 Eu1 O4 147.5(2) 2_746 3_767 ?
O28 Eu1 O4 140.4(2) 1_655 3_767 ?
O32 Eu1 O4 77.6(2) . 3_767 ?
O19 Eu1 O4 75.5(2) . 3_767 ?
O34 Eu1 O4 72.9(2) . 3_767 ?
O41 Eu1 O4 71.1(2) . 3_767 ?
O2 Eu1 O4 108.3(2) 3_767 3_767 ?
O29 Eu1 W5 71.84(17) 2_746 . ?
O28 Eu1 W5 101.17(16) 1_655 . ?
O32 Eu1 W5 18.86(17) . . ?
O19 Eu1 W5 65.57(17) . . ?
O34 Eu1 W5 93.22(18) . . ?
O41 Eu1 W5 139.5(2) . . ?
O2 Eu1 W5 149.86(18) 3_767 . ?
O4 Eu1 W5 90.86(16) 3_767 . ?
O29 Eu1 W8 100.52(17) 2_746 . ?
O28 Eu1 W8 71.67(17) 1_655 . ?
O32 Eu1 W8 64.53(16) . . ?
O19 Eu1 W8 18.54(17) . . ?
O34 Eu1 W8 139.73(18) . . ?
O41 Eu1 W8 91.5(2) . . ?
O2 Eu1 W8 148.71(17) 3_767 . ?
O4 Eu1 W8 88.22(15) 3_767 . ?
W5 Eu1 W8 50.886(11) . . ?
O29 Eu1 Cs1 121.05(17) 2_746 3_767 ?
O28 Eu1 Cs1 136.71(16) 1_655 3_767 ?
O32 Eu1 Cs1 103.41(17) . 3_767 ?
O19 Eu1 Cs1 118.78(17) . 3_767 ?
O34 Eu1 Cs1 44.91(19) . 3_767 ?
O41 Eu1 Cs1 70.6(2) . 3_767 ?
O2 Eu1 Cs1 64.68(17) 3_767 3_767 ?
O4 Eu1 Cs1 46.28(15) 3_767 3_767 ?
W5 Eu1 Cs1 122.092(18) . 3_767 ?
W8 Eu1 Cs1 134.075(18) . 3_767 ?
O29 Eu1 Cs5A 103.16(19) 2_746 . ?
O28 Eu1 Cs5A 158.69(17) 1_655 . ?
O32 Eu1 Cs5A 39.72(18) . . ?
O19 Eu1 Cs5A 90.02(18) . . ?
O34 Eu1 Cs5A 51.75(19) . . ?
O41 Eu1 Cs5A 116.3(2) . . ?
O2 Eu1 Cs5A 120.94(18) 3_767 . ?
O4 Eu1 Cs5A 45.21(16) 3_767 . ?
W5 Eu1 Cs5A 58.05(6) . . ?
W8 Eu1 Cs5A 89.68(7) . . ?
Cs1 Eu1 Cs5A 64.12(6) 3_767 . ?
O21 Cs1 O26 120.5(2) . . ?
O21 Cs1 O38 144.9(2) . . ?
O26 Cs1 O38 77.0(2) . . ?
O21 Cs1 O34 85.9(2) . 3_767 ?
O26 Cs1 O34 150.5(2) . 3_767 ?
O38 Cs1 O34 88.5(2) . 3_767 ?
O21 Cs1 O4 104.10(19) . . ?
O26 Cs1 O4 101.65(18) . . ?
O38 Cs1 O4 101.05(19) . . ?
O34 Cs1 O4 55.69(18) 3_767 . ?
O21 Cs1 O46 78.7(3) . . ?
O26 Cs1 O46 104.3(4) . . ?
O38 Cs1 O46 67.0(3) . . ?
O34 Cs1 O46 93.0(4) 3_767 . ?
O4 Cs1 O46 147.7(3) . . ?
O21 Cs1 O5 115.87(19) . . ?
O26 Cs1 O5 51.86(18) . . ?
O38 Cs1 O5 98.95(19) . . ?
O34 Cs1 O5 106.84(18) 3_767 . ?
O4 Cs1 O5 51.43(16) . . ?
O46 Cs1 O5 155.6(4) . . ?
O21 Cs1 O33 50.82(18) . . ?
O26 Cs1 O33 78.69(19) . . ?
O38 Cs1 O33 112.9(2) . . ?
O34 Cs1 O33 130.81(19) 3_767 . ?
O4 Cs1 O33 144.99(19) . . ?
O46 Cs1 O33 60.4(3) . . ?
O5 Cs1 O33 112.30(18) . . ?
O21 Cs1 O44 62.7(2) . . ?
O26 Cs1 O44 72.2(2) . . ?
O38 Cs1 O44 148.1(2) . . ?
O34 Cs1 O44 114.9(2) 3_767 . ?
O4 Cs1 O44 77.6(2) . . ?
O46 Cs1 O44 128.7(3) . . ?
O5 Cs1 O44 54.9(2) . . ?
O33 Cs1 O44 69.1(2) . . ?
O21 Cs1 O47 62.2(2) . . ?
O26 Cs1 O47 154.4(3) . . ?
O38 Cs1 O47 88.9(2) . . ?
O34 Cs1 O47 47.4(3) 3_767 . ?
O4 Cs1 O47 102.0(3) . . ?
O46 Cs1 O47 50.2(4) . . ?
O5 Cs1 O47 153.2(3) . . ?
O33 Cs1 O47 87.5(3) . . ?
O44 Cs1 O47 122.8(3) . . ?
O21 Cs1 W9 122.50(14) . . ?
O26 Cs1 W9 24.37(14) . . ?
O38 Cs1 W9 86.48(15) . . ?
O34 Cs1 W9 131.17(14) 3_767 . ?
O4 Cs1 W9 77.81(12) . . ?
O46 Cs1 W9 128.4(4) . . ?
O5 Cs1 W9 27.51(11) . . ?
O33 Cs1 W9 95.33(13) . . ?
O44 Cs1 W9 61.89(16) . . ?
O47 Cs1 W9 175.26(18) . . ?
O21 Cs1 W2 25.84(14) . . ?
O26 Cs1 W2 99.55(15) . . ?
O38 Cs1 W2 131.66(15) . . ?
O34 Cs1 W2 109.18(14) 3_767 . ?
O4 Cs1 W2 126.35(13) . . ?
O46 Cs1 W2 67.4(2) . . ?
O5 Cs1 W2 116.76(12) . . ?
O33 Cs1 W2 24.98(12) . . ?
O44 Cs1 W2 63.15(16) . . ?
O47 Cs1 W2 73.9(2) . . ?
W9 Cs1 W2 110.13(2) . . ?
O40 Cs2 O35 138.5(2) . 2_656 ?
O40 Cs2 O38 100.9(2) . 1_455 ?
O35 Cs2 O38 97.53(19) 2_656 1_455 ?
O40 Cs2 O18 83.55(19) . . ?
O35 Cs2 O18 135.37(18) 2_656 . ?
O38 Cs2 O18 84.31(18) 1_455 . ?
O40 Cs2 O24 133.1(2) . . ?
O35 Cs2 O24 87.62(18) 2_656 . ?
O38 Cs2 O24 74.25(19) 1_455 . ?
O18 Cs2 O24 49.75(17) . . ?
O40 Cs2 O23 123.15(19) . 2_656 ?
O35 Cs2 O23 50.48(18) 2_656 2_656 ?
O38 Cs2 O23 49.93(18) 1_455 2_656 ?
O18 Cs2 O23 128.05(17) . 2_656 ?
O24 Cs2 O23 89.90(17) . 2_656 ?
O40 Cs2 O1W 63.8(4) . 1_455 ?
O35 Cs2 O1W 91.0(4) 2_656 1_455 ?
O38 Cs2 O1W 66.4(4) 1_455 1_455 ?
O18 Cs2 O1W 128.9(4) . 1_455 ?
O24 Cs2 O1W 140.1(4) . 1_455 ?
O23 Cs2 O1W 59.8(4) 2_656 1_455 ?
O40 Cs2 O43 68.7(2) . 3_666 ?
O35 Cs2 O43 108.7(2) 2_656 3_666 ?
O38 Cs2 O43 150.1(2) 1_455 3_666 ?
O18 Cs2 O43 67.0(2) . 3_666 ?
O24 Cs2 O43 92.3(2) . 3_666 ?
O23 Cs2 O43 159.0(2) 2_656 3_666 ?
O1W Cs2 O43 125.6(4) 1_455 3_666 ?
O40 Cs2 O48 112.8(3) . 4_575 ?
O35 Cs2 O48 64.8(2) 2_656 4_575 ?
O38 Cs2 O48 144.3(3) 1_455 4_575 ?
O18 Cs2 O48 88.0(3) . 4_575 ?
O24 Cs2 O48 74.2(3) . 4_575 ?
O23 Cs2 O48 113.9(2) 2_656 4_575 ?
O1W Cs2 O48 139.5(4) 1_455 4_575 ?
O43 Cs2 O48 47.2(3) 3_666 4_575 ?
O40 Cs2 O26 50.41(19) . 1_455 ?
O35 Cs2 O26 163.30(18) 2_656 1_455 ?
O38 Cs2 O26 65.77(18) 1_455 1_455 ?
O18 Cs2 O26 47.21(16) . 1_455 ?
O24 Cs2 O26 88.00(17) . 1_455 ?
O23 Cs2 O26 113.41(17) 2_656 1_455 ?
O1W Cs2 O26 82.1(4) 1_455 1_455 ?
O43 Cs2 O26 87.6(2) 3_666 1_455 ?
O48 Cs2 O26 129.0(2) 4_575 1_455 ?
O40 Cs2 O22 47.57(19) . . ?
O35 Cs2 O22 95.73(18) 2_656 . ?
O38 Cs2 O22 138.44(18) 1_455 . ?
O18 Cs2 O22 112.21(17) . . ?
O24 Cs2 O22 145.63(17) . . ?
O23 Cs2 O22 118.40(16) 2_656 . ?
O1W Cs2 O22 74.2(4) 1_455 . ?
O43 Cs2 O22 54.20(19) 3_666 . ?
O48 Cs2 O22 76.4(3) 4_575 . ?
O26 Cs2 O22 96.97(16) 1_455 . ?
O40 Cs2 O2W 71.7(3) . 2_656 ?
O35 Cs2 O2W 68.2(3) 2_656 2_656 ?
O38 Cs2 O2W 102.2(3) 1_455 2_656 ?
O18 Cs2 O2W 155.1(3) . 2_656 ?
O24 Cs2 O2W 155.1(3) . 2_656 ?
O23 Cs2 O2W 70.5(3) 2_656 2_656 ?
O1W Cs2 O2W 40.2(5) 1_455 2_656 ?
O43 Cs2 O2W 100.8(3) 3_666 2_656 ?
O48 Cs2 O2W 99.3(4) 4_575 2_656 ?
O26 Cs2 O2W 113.4(3) 1_455 2_656 ?
O22 Cs2 O2W 48.2(3) . 2_656 ?
O25 Cs3 O35 110.2(2) . 2_656 ?
O25 Cs3 O24 153.3(2) . . ?
O35 Cs3 O24 93.3(2) 2_656 . ?
O25 Cs3 O36 120.4(2) . . ?
O35 Cs3 O36 99.3(2) 2_656 . ?
O24 Cs3 O36 65.6(2) . . ?
O25 Cs3 O3 114.7(2) . . ?
O35 Cs3 O3 51.65(18) 2_656 . ?
O24 Cs3 O3 89.71(19) . . ?
O36 Cs3 O3 51.58(18) . . ?
O25 Cs3 O48 96.8(3) . 4_575 ?
O35 Cs3 O48 68.2(3) 2_656 4_575 ?
O24 Cs3 O48 79.7(3) . 4_575 ?
O36 Cs3 O48 142.6(3) . 4_575 ?
O3 Cs3 O48 118.1(3) . 4_575 ?
O25 Cs3 O37 50.53(19) . . ?
O35 Cs3 O37 148.4(2) 2_656 . ?
O24 Cs3 O37 113.02(19) . . ?
O36 Cs3 O37 77.60(19) . . ?
O3 Cs3 O37 108.87(19) . . ?
O48 Cs3 O37 131.5(3) 4_575 . ?
O25 Cs3 O47 81.4(2) . . ?
O35 Cs3 O47 157.2(3) 2_656 . ?
O24 Cs3 O47 72.2(2) . . ?
O36 Cs3 O47 90.8(3) . . ?
O3 Cs3 O47 142.3(3) . . ?
O48 Cs3 O47 91.4(4) 4_575 . ?
O37 Cs3 O47 53.9(3) . . ?
O25 Cs3 O46 68.2(2) . . ?
O35 Cs3 O46 114.7(3) 2_656 . ?
O24 Cs3 O46 90.8(3) . . ?
O36 Cs3 O46 139.9(3) . . ?
O3 Cs3 O46 166.3(3) . . ?
O48 Cs3 O46 48.7(3) 4_575 . ?
O37 Cs3 O46 83.4(3) . . ?
O47 Cs3 O46 50.1(4) . . ?
O25 Cs3 O44 57.6(2) . 2_656 ?
O35 Cs3 O44 84.1(2) 2_656 2_656 ?
O24 Cs3 O44 140.9(2) . 2_656 ?
O36 Cs3 O44 76.3(2) . 2_656 ?
O3 Cs3 O44 58.3(2) . 2_656 ?
O48 Cs3 O44 133.3(3) 4_575 2_656 ?
O37 Cs3 O44 64.5(2) . 2_656 ?
O47 Cs3 O44 118.4(3) . 2_656 ?
O46 Cs3 O44 125.8(3) . 2_656 ?
O25 Cs3 W7 119.45(15) . . ?
O35 Cs3 W7 76.79(14) 2_656 . ?
O24 Cs3 W7 77.42(14) . . ?
O36 Cs3 W7 24.78(13) . . ?
O3 Cs3 W7 26.89(12) . . ?
O48 Cs3 W7 136.6(2) 4_575 . ?
O37 Cs3 W7 91.58(14) . . ?
O47 Cs3 W7 115.5(3) . . ?
O46 Cs3 W7 164.3(3) . . ?
O44 Cs3 W7 63.92(16) 2_656 . ?
O25 Cs3 W10 25.55(14) . . ?
O35 Cs3 W10 132.99(14) 2_656 . ?
O24 Cs3 W10 133.72(14) . . ?
O36 Cs3 W10 100.39(15) . . ?
O3 Cs3 W10 116.60(13) . . ?
O48 Cs3 W10 113.9(2) 4_575 . ?
O37 Cs3 W10 25.21(13) . . ?
O47 Cs3 W10 63.79(19) . . ?
O46 Cs3 W10 72.1(2) . . ?
O44 Cs3 W10 60.17(15) 2_656 . ?
W7 Cs3 W10 108.59(2) . . ?
O7 Cs4 O45 166.7(3) 2_646 3_666 ?
O7 Cs4 O37 103.4(2) 2_646 2_646 ?
O45 Cs4 O37 78.4(3) 3_666 2_646 ?
O7 Cs4 O33 112.87(19) 2_646 . ?
O45 Cs4 O33 79.6(3) 3_666 . ?
O37 Cs4 O33 98.1(2) 2_646 . ?
O7 Cs4 O44 56.8(2) 2_646 . ?
O45 Cs4 O44 134.6(3) 3_666 . ?
O37 Cs4 O44 70.1(2) 2_646 . ?
O33 Cs4 O44 73.5(2) . . ?
O7 Cs4 O43 63.7(2) 2_646 . ?
O45 Cs4 O43 104.9(3) 3_666 . ?
O37 Cs4 O43 130.3(2) 2_646 . ?
O33 Cs4 O43 131.6(2) . . ?
O44 Cs4 O43 120.4(2) . . ?
O7 Cs4 O31 109.49(18) 2_646 . ?
O45 Cs4 O31 82.0(3) 3_666 . ?
O37 Cs4 O31 49.99(18) 2_646 . ?
O33 Cs4 O31 49.28(18) . . ?
O44 Cs4 O31 52.8(2) . . ?
O43 Cs4 O31 173.15(19) . . ?
O7 Cs4 O26 49.08(18) 2_646 . ?
O45 Cs4 O26 136.3(3) 3_666 . ?
O37 Cs4 O26 138.46(18) 2_646 . ?
O33 Cs4 O26 73.54(19) . . ?
O44 Cs4 O26 68.5(2) . . ?
O43 Cs4 O26 71.0(2) . . ?
O31 Cs4 O26 104.38(17) . . ?
O7 Cs4 O45 97.1(2) 2_646 . ?
O45 Cs4 O45 87.3(4) 3_666 . ?
O37 Cs4 O45 147.7(2) 2_646 . ?
O33 Cs4 O45 50.5(2) . . ?
O44 Cs4 O45 102.1(3) . . ?
O43 Cs4 O45 81.2(3) . . ?
O31 Cs4 O45 99.7(2) . . ?
O26 Cs4 O45 49.0(2) . . ?
O7 Cs4 O3W 89.5(3) 2_646 2_646 ?
O45 Cs4 O3W 81.8(4) 3_666 2_646 ?
O37 Cs4 O3W 49.1(4) 2_646 2_646 ?
O33 Cs4 O3W 145.2(4) . 2_646 ?
O44 Cs4 O3W 100.2(4) . 2_646 ?
O43 Cs4 O3W 81.7(4) . 2_646 ?
O31 Cs4 O3W 99.1(4) . 2_646 ?
O26 Cs4 O3W 137.2(3) . 2_646 ?
O45 Cs4 O3W 156.7(4) . 2_646 ?
O7 Cs4 W10 109.02(14) 2_646 2_646 ?
O45 Cs4 W10 77.9(2) 3_666 2_646 ?
O37 Cs4 W10 22.89(14) 2_646 2_646 ?
O33 Cs4 W10 75.46(14) . 2_646 ?
O44 Cs4 W10 60.48(17) . 2_646 ?
O43 Cs4 W10 152.98(17) . 2_646 ?
O31 Cs4 W10 27.15(12) . 2_646 ?
O26 Cs4 W10 125.68(13) . 2_646 ?
O45 Cs4 W10 125.76(19) . 2_646 ?
O3W Cs4 W10 72.0(3) 2_646 2_646 ?
O7 Cs4 W2 114.74(13) 2_646 . ?
O45 Cs4 W2 78.6(3) 3_666 . ?
O37 Cs4 W2 75.78(14) 2_646 . ?
O33 Cs4 W2 22.57(14) . . ?
O44 Cs4 W2 62.75(18) . . ?
O43 Cs4 W2 153.92(17) . . ?
O31 Cs4 W2 26.76(12) . . ?
O26 Cs4 W2 88.47(13) . . ?
O45 Cs4 W2 73.1(2) . . ?
O3W Cs4 W2 124.2(3) 2_646 . ?
W10 Cs4 W2 52.996(15) 2_646 . ?
Cs5C Cs5A Cs5B 6.9(4) . . ?
Cs5C Cs5A O2W 135.0(6) . . ?
Cs5B Cs5A O2W 138.2(5) . . ?
Cs5C Cs5A O32 94.3(3) . . ?
Cs5B Cs5A O32 90.7(3) . . ?
O2W Cs5A O32 67.2(5) . . ?
Cs5C Cs5A O36 77.9(3) . 3_667 ?
Cs5B Cs5A O36 84.0(3) . 3_667 ?
O2W Cs5A O36 96.7(5) . 3_667 ?
O32 Cs5A O36 148.5(2) . 3_667 ?
Cs5C Cs5A O14 73.5(3) . 3_667 ?
Cs5B Cs5A O14 68.1(3) . 3_667 ?
O2W Cs5A O14 146.4(5) . 3_667 ?
O32 Cs5A O14 97.95(19) . 3_667 ?
O36 Cs5A O14 108.6(2) 3_667 3_667 ?
Cs5C Cs5A O4 104.7(3) . 3_767 ?
Cs5B Cs5A O4 97.8(3) . 3_767 ?
O2W Cs5A O4 98.1(5) . 3_767 ?
O32 Cs5A O4 56.24(18) . 3_767 ?
O36 Cs5A O4 155.2(2) 3_667 3_767 ?
O14 Cs5A O4 50.96(17) 3_667 3_767 ?
Cs5C Cs5A O20 128.3(3) . 3_667 ?
Cs5B Cs5A O20 134.1(3) . 3_667 ?
O2W Cs5A O20 64.5(5) . 3_667 ?
O32 Cs5A O20 130.4(2) . 3_667 ?
O36 Cs5A O20 50.51(19) 3_667 3_667 ?
O14 Cs5A O20 116.0(2) 3_667 3_667 ?
O4 Cs5A O20 120.5(2) 3_767 3_667 ?
Cs5C Cs5A O24 78.4(3) . 3_667 ?
Cs5B Cs5A O24 78.3(3) . 3_667 ?
O2W Cs5A O24 138.4(5) . 3_667 ?
O32 Cs5A O24 146.8(2) . 3_667 ?
O36 Cs5A O24 62.1(2) 3_667 3_667 ?
O14 Cs5A O24 48.88(17) 3_667 3_667 ?
O4 Cs5A O24 93.94(19) 3_767 3_667 ?
O20 Cs5A O24 75.02(19) 3_667 3_667 ?
Cs5C Cs5A O35 60.2(3) . . ?
Cs5B Cs5A O35 60.8(3) . . ?
O2W Cs5A O35 78.9(5) . . ?
O32 Cs5A O35 47.42(18) . . ?
O36 Cs5A O35 104.6(2) 3_667 . ?
O14 Cs5A O35 114.1(2) 3_667 . ?
O4 Cs5A O35 97.73(18) 3_767 . ?
O20 Cs5A O35 129.1(2) 3_667 . ?
O24 Cs5A O35 138.6(2) 3_667 . ?
Cs5C Cs5A O34 143.9(3) . . ?
Cs5B Cs5A O34 138.6(3) . . ?
O2W Cs5A O34 48.9(5) . . ?
O32 Cs5A O34 51.40(18) . . ?
O36 Cs5A O34 136.6(2) 3_667 . ?
O14 Cs5A O34 97.9(2) 3_667 . ?
O4 Cs5A O34 49.99(18) 3_767 . ?
O20 Cs5A O34 87.3(2) 3_667 . ?
O24 Cs5A O34 122.6(2) 3_667 . ?
O35 Cs5A O34 94.55(19) . . ?
Cs5C Cs5A W7 101.3(3) . 3_667 ?
Cs5B Cs5A W7 107.8(3) . 3_667 ?
O2W Cs5A W7 75.2(5) . 3_667 ?
O32 Cs5A W7 139.12(17) . 3_667 ?
O36 Cs5A W7 24.47(14) 3_667 3_667 ?
O14 Cs5A W7 122.62(15) 3_667 3_667 ?
O4 Cs5A W7 148.31(19) 3_767 3_667 ?
O20 Cs5A W7 28.59(12) 3_667 3_667 ?
O24 Cs5A W7 73.84(13) 3_667 3_667 ?
O35 Cs5A W7 110.85(15) . 3_667 ?
O34 Cs5A W7 112.22(17) . 3_667 ?
Cs5C Cs5B Cs5A 12.8(8) . . ?
Cs5C Cs5B O35 81.2(10) . . ?
Cs5A Cs5B O35 82.6(3) . . ?
Cs5C Cs5B O3W 100.9(12) . 3_667 ?
Cs5A Cs5B O3W 113.2(5) . 3_667 ?
O35 Cs5B O3W 100.8(5) . 3_667 ?
Cs5C Cs5B O14 83.5(10) . 3_667 ?
Cs5A Cs5B O14 73.6(3) . 3_667 ?
O35 Cs5B O14 131.1(3) . 3_667 ?
O3W Cs5B O14 127.7(5) 3_667 3_667 ?
Cs5C Cs5B O42 145.7(12) . 2_646 ?
Cs5A Cs5B O42 157.0(4) . 2_646 ?
O35 Cs5B O42 82.2(3) . 2_646 ?
O3W Cs5B O42 53.5(4) 3_667 2_646 ?
O14 Cs5B O42 129.3(3) 3_667 2_646 ?
Cs5C Cs5B O13 114.0(11) . 3_667 ?
Cs5A Cs5B O13 110.8(3) . 3_667 ?
O35 Cs5B O13 163.4(3) . 3_667 ?
O3W Cs5B O13 83.4(4) 3_667 3_667 ?
O14 Cs5B O13 49.3(2) 3_667 3_667 ?
O42 Cs5B O13 87.7(3) 2_646 3_667 ?
Cs5C Cs5B O41 141.9(11) . 3_767 ?
Cs5A Cs5B O41 131.7(4) . 3_767 ?
O35 Cs5B O41 76.4(2) . 3_767 ?
O3W Cs5B O41 113.2(4) 3_667 3_767 ?
O14 Cs5B O41 88.4(3) 3_667 3_767 ?
O42 Cs5B O41 60.2(2) 2_646 3_767 ?
O13 Cs5B O41 87.1(2) 3_667 3_767 ?
Cs5C Cs5B O36 49.3(10) . 3_667 ?
Cs5A Cs5B O36 60.4(2) . 3_667 ?
O35 Cs5B O36 103.7(3) . 3_667 ?
O3W Cs5B O36 54.0(4) 3_667 3_667 ?
O14 Cs5B O36 100.6(3) 3_667 3_667 ?
O42 Cs5B O36 107.0(3) 2_646 3_667 ?
O13 Cs5B O36 91.8(3) 3_667 3_667 ?
O41 Cs5B O36 167.1(3) 3_767 3_667 ?
Cs5C Cs5B O19 104.5(11) . 3_767 ?
Cs5A Cs5B O19 91.8(3) . 3_767 ?
O35 Cs5B O19 94.1(3) . 3_767 ?
O3W Cs5B O19 152.2(5) 3_667 3_767 ?
O14 Cs5B O19 46.10(19) 3_667 3_767 ?
O42 Cs5B O19 106.4(3) 2_646 3_767 ?
O13 Cs5B O19 76.1(2) 3_667 3_767 ?
O41 Cs5B O19 47.93(19) 3_767 3_767 ?
O36 Cs5B O19 143.9(3) 3_667 3_767 ?
Cs5C Cs5B O24 67.6(10) . 3_667 ?
Cs5A Cs5B O24 67.0(2) . 3_667 ?
O35 Cs5B O24 148.8(3) . 3_667 ?
O3W Cs5B O24 85.8(4) 3_667 3_667 ?
O14 Cs5B O24 47.45(19) 3_667 3_667 ?
O42 Cs5B O24 124.2(3) 2_646 3_667 ?
O13 Cs5B O24 46.91(19) 3_667 3_667 ?
O41 Cs5B O24 129.1(3) 3_767 3_667 ?
O36 Cs5B O24 55.9(2) 3_667 3_667 ?
O19 Cs5B O24 93.5(2) 3_767 3_667 ?
Cs5C Cs5B W4 86.7(10) . 3_667 ?
Cs5A Cs5B W4 81.7(2) . 3_667 ?
O35 Cs5B W4 158.2(3) . 3_667 ?
O3W Cs5B W4 99.3(4) 3_667 3_667 ?
O14 Cs5B W4 28.54(14) 3_667 3_667 ?
O42 Cs5B W4 117.0(3) 2_646 3_667 ?
O13 Cs5B W4 29.45(13) 3_667 3_667 ?
O41 Cs5B W4 103.4(2) 3_767 3_667 ?
O36 Cs5B W4 81.4(2) 3_667 3_667 ?
O19 Cs5B W4 71.45(17) 3_767 3_667 ?
O24 Cs5B W4 25.83(12) 3_667 3_667 ?
Cs5B Cs5C Cs5A 160.3(13) . . ?
Cs5B Cs5C O35 84.7(10) . . ?
Cs5A Cs5C O35 96.7(4) . . ?
Cs5B Cs5C O14 82.8(10) . 3_667 ?
Cs5A Cs5C O14 81.7(3) . 3_667 ?
O35 Cs5C O14 131.8(3) . 3_667 ?
Cs5B Cs5C O36 120.3(11) . 3_667 ?
Cs5A Cs5C O36 76.8(3) . 3_667 ?
O35 Cs5C O36 115.6(3) . 3_667 ?
O14 Cs5C O36 110.9(3) 3_667 3_667 ?
Cs5B Cs5C O3W 66.4(11) . 3_667 ?
Cs5A Cs5C O3W 132.5(5) . 3_667 ?
O35 Cs5C O3W 96.4(4) . 3_667 ?
O14 Cs5C O3W 120.0(4) 3_667 3_667 ?
O36 Cs5C O3W 56.4(4) 3_667 3_667 ?
Cs5B Cs5C O24 100.6(11) . 3_667 ?
Cs5A Cs5C O24 78.2(3) . 3_667 ?
O35 Cs5C O24 174.7(3) . 3_667 ?
O14 Cs5C O24 49.54(19) 3_667 3_667 ?
O36 Cs5C O24 61.9(2) 3_667 3_667 ?
O3W Cs5C O24 86.0(4) 3_667 3_667 ?
Cs5B Cs5C O32 106.1(11) . . ?
Cs5A Cs5C O32 62.7(3) . . ?
O35 Cs5C O32 47.6(2) . . ?
O14 Cs5C O32 92.4(2) 3_667 . ?
O36 Cs5C O32 129.7(3) 3_667 . ?
O3W Cs5C O32 143.9(4) 3_667 . ?
O24 Cs5C O32 129.6(3) 3_667 . ?
Cs5B Cs5C O2W 154.9(12) . . ?
Cs5A Cs5C O2W 29.1(4) . . ?
O35 Cs5C O2W 70.9(4) . . ?
O14 Cs5C O2W 108.8(4) 3_667 . ?
O36 Cs5C O2W 77.3(4) 3_667 . ?
O3W Cs5C O2W 120.9(5) 3_667 . ?
O24 Cs5C O2W 103.7(4) 3_667 . ?
O32 Cs5C O2W 52.7(4) . . ?
Cs5B Cs5C O13 55.1(10) . 3_667 ?
Cs5A Cs5C O13 118.7(4) . 3_667 ?
O35 Cs5C O13 139.3(3) . 3_667 ?
O14 Cs5C O13 45.71(18) 3_667 3_667 ?
O36 Cs5C O13 92.8(2) 3_667 3_667 ?
O3W Cs5C O13 74.9(4) 3_667 3_667 ?
O24 Cs5C O13 45.95(18) 3_667 3_667 ?
O32 Cs5C O13 131.7(2) . 3_667 ?
O2W Cs5C O13 147.5(4) . 3_667 ?
Cs5B Cs5C W4 82.3(10) . 3_667 ?
Cs5A Cs5C W4 89.6(3) . 3_667 ?
O35 Cs5C W4 157.7(2) . 3_667 ?
O14 Cs5C W4 28.23(13) 3_667 3_667 ?
O36 Cs5C W4 86.6(2) 3_667 3_667 ?
O3W Cs5C W4 94.9(4) 3_667 3_667 ?
O24 Cs5C W4 25.59(13) 3_667 3_667 ?
O32 Cs5C W4 119.8(2) . 3_667 ?
O2W Cs5C W4 118.6(4) . 3_667 ?
O13 Cs5C W4 29.06(12) 3_667 3_667 ?
Cs5B Cs5C W5 89.3(10) . . ?
Cs5A Cs5C W5 84.7(3) . . ?
O35 Cs5C W5 23.57(14) . . ?
O14 Cs5C W5 109.9(2) 3_667 . ?
O36 Cs5C W5 131.8(2) 3_667 . ?
O3W Cs5C W5 119.2(4) 3_667 . ?
O24 Cs5C W5 154.8(2) 3_667 . ?
O32 Cs5C W5 25.77(12) . . ?
O2W Cs5C W5 66.0(3) . . ?
O13 Cs5C W5 134.6(2) 3_667 . ?
W4 Cs5C W5 137.95(17) 3_667 . ?
O9 Si1 O30 111.5(4) . . ?
O9 Si1 O10 108.6(4) . . ?
O30 Si1 O10 109.2(4) . . ?
O9 Si1 O11 110.6(4) . . ?
O30 Si1 O11 108.1(4) . . ?
O10 Si1 O11 108.8(4) . . ?
W5 O1 W8 116.5(3) . . ?
W1 O2 Eu1 157.8(4) . 3_767 ?
W7 O3 W5 151.1(4) . 2_656 ?
W7 O3 Cs3 100.4(3) . . ?
W5 O3 Cs3 100.8(3) 2_656 . ?
W8 O4 Eu1 138.5(3) . 3_767 ?
W8 O4 Cs1 113.1(3) . . ?
Eu1 O4 Cs1 98.6(2) 3_767 . ?
W8 O4 Cs5A 101.8(3) . 3_767 ?
Eu1 O4 Cs5A 102.2(2) 3_767 3_767 ?
Cs1 O4 Cs5A 93.63(19) . 3_767 ?
W9 O5 W8 151.2(4) . . ?
W9 O5 Cs1 97.3(2) . . ?
W8 O5 Cs1 101.7(2) . . ?
W3 O6 W9 121.4(4) 3_666 . ?
W7 O7 W9 121.3(4) . 2_656 ?
W7 O7 Cs4 125.5(3) . 2_656 ?
W9 O7 Cs4 113.0(3) 2_656 2_656 ?
W3 O8 W10 152.4(4) . 4_475 ?
Si1 O9 W8 128.0(4) . 1_455 ?
Si1 O9 W5 127.1(4) . 1_455 ?
W8 O9 W5 94.6(3) 1_455 1_455 ?
Si1 O10 W3 126.4(3) . 3_566 ?
Si1 O10 W9 123.4(4) . 1_455 ?
W3 O10 W9 92.2(2) 3_566 1_455 ?
Si1 O10 W7 122.4(3) . 2_546 ?
W3 O10 W7 91.8(2) 3_566 2_546 ?
W9 O10 W7 90.7(2) 1_455 2_546 ?
Si1 O11 W4 123.9(4) . . ?
Si1 O11 W1 124.2(4) . . ?
W4 O11 W1 93.1(2) . . ?
Si1 O11 W2 124.0(4) . . ?
W4 O11 W2 89.6(2) . . ?
W1 O11 W2 92.3(2) . . ?
W4 O12 W2 121.1(4) . . ?
W4 O13 W1 121.5(4) . . ?
W4 O13 Cs5B 93.4(3) . 3_667 ?
W1 O13 Cs5B 118.7(3) . 3_667 ?
W4 O13 Cs5C 83.5(2) . 3_667 ?
W1 O13 Cs5C 128.1(3) . 3_667 ?
Cs5B O13 Cs5C 10.84(15) 3_667 3_667 ?
W4 O14 W8 153.6(4) . 1_455 ?
W4 O14 Cs5B 98.3(3) . 3_667 ?
W8 O14 Cs5B 107.2(3) 1_455 3_667 ?
W4 O14 Cs5C 99.3(3) . 3_667 ?
W8 O14 Cs5C 107.1(3) 1_455 3_667 ?
Cs5B O14 Cs5C 13.70(15) 3_667 3_667 ?
W4 O14 Cs5A 104.7(3) . 3_667 ?
W8 O14 Cs5A 99.5(2) 1_455 3_667 ?
Cs5B O14 Cs5A 38.27(15) 3_667 3_667 ?
Cs5C O14 Cs5A 24.78(14) 3_667 3_667 ?
W6 O15 W10 121.8(4) . . ?
W1 O16 W11 142.1(4) . 2_646 ?
W3 O17 W2 151.4(4) 3_566 . ?
W4 O18 W9 147.7(4) . 1_455 ?
W4 O18 Cs2 99.9(3) . . ?
W9 O18 Cs2 108.0(3) 1_455 . ?
W8 O19 Eu1 136.0(4) . . ?
W8 O19 Cs5B 95.0(3) . 3_767 ?
Eu1 O19 Cs5B 110.6(2) . 3_767 ?
W6 O20 W7 147.7(4) 1_455 . ?
W6 O20 Cs5A 115.6(3) 1_455 3_667 ?
W7 O20 Cs5A 93.4(3) . 3_667 ?
W2 O21 W1 122.6(4) . . ?
W2 O21 Cs1 110.0(3) . . ?
W1 O21 Cs1 127.1(3) . . ?
W3 O22 W7 120.6(4) . 4_575 ?
W3 O22 Cs2 89.5(2) . . ?
W7 O22 Cs2 148.9(3) 4_575 . ?
W6 O23 W5 153.4(4) 2_746 . ?
W6 O23 Cs2 99.7(3) 2_746 2_646 ?
W5 O23 Cs2 99.0(3) . 2_646 ?
W4 O24 Cs3 131.7(4) . . ?
W4 O24 Cs2 103.2(3) . . ?
Cs3 O24 Cs2 85.40(18) . . ?
W4 O24 Cs5A 104.0(3) . 3_667 ?
Cs3 O24 Cs5A 113.4(2) . 3_667 ?
Cs2 O24 Cs5A 118.2(2) . 3_667 ?
W4 O24 Cs5C 94.6(3) . 3_667 ?
Cs3 O24 Cs5C 107.6(2) . 3_667 ?
Cs2 O24 Cs5C 141.6(3) . 3_667 ?
Cs5A O24 Cs5C 23.40(13) 3_667 3_667 ?
W4 O24 Cs5B 86.3(3) . 3_667 ?
Cs3 O24 Cs5B 107.5(2) . 3_667 ?
Cs2 O24 Cs5B 152.7(3) . 3_667 ?
Cs5A O24 Cs5B 34.69(14) 3_667 3_667 ?
Cs5C O24 Cs5B 11.79(15) 3_667 3_667 ?
W10 O25 W11 123.6(4) . . ?
W10 O25 Cs3 110.6(3) . . ?
W11 O25 Cs3 123.6(3) . . ?
W9 O26 Cs1 109.1(3) . . ?
W9 O26 Cs4 98.8(3) . . ?
Cs1 O26 Cs4 94.9(2) . . ?
W9 O26 Cs2 98.6(3) . 1_655 ?
Cs1 O26 Cs2 102.0(2) . 1_655 ?
Cs4 O26 Cs2 150.2(2) . 1_655 ?
W6 O27 W11 121.3(4) . . ?
W1 O28 Eu1 158.3(4) . 1_455 ?
W11 O29 Eu1 159.3(4) . 2_756 ?
Si1 O30 W6 124.2(4) . 2_646 ?
Si1 O30 W11 123.7(4) . 2_646 ?
W6 O30 W11 92.8(2) 2_646 2_646 ?
Si1 O30 W10 124.7(4) . 2_646 ?
W6 O30 W10 89.6(2) 2_646 2_646 ?
W11 O30 W10 92.0(2) 2_646 2_646 ?
W2 O31 W10 152.8(4) . 2_646 ?
W2 O31 Cs4 99.5(3) . . ?
W10 O31 Cs4 98.6(3) 2_646 . ?
W5 O32 Eu1 135.3(4) . . ?
W5 O32 Cs5A 111.3(3) . . ?
Eu1 O32 Cs5A 111.8(3) . . ?
W5 O32 Cs5C 92.4(3) . . ?
Eu1 O32 Cs5C 125.6(3) . . ?
Cs5A O32 Cs5C 22.98(13) . . ?
W2 O33 Cs4 110.7(4) . . ?
W2 O33 Cs1 98.0(3) . . ?
Cs4 O33 Cs1 94.2(2) . . ?
Eu1 O34 Cs1 101.8(3) . 3_767 ?
Eu1 O34 Cs5A 96.4(2) . . ?
Cs1 O34 Cs5A 88.9(2) 3_767 . ?
W5 O35 Cs5C 110.9(3) . . ?
W5 O35 Cs3 115.4(3) . 2_646 ?
Cs5C O35 Cs3 123.6(3) . 2_646 ?
W5 O35 Cs5B 112.8(3) . . ?
Cs5C O35 Cs5B 14.10(15) . . ?
Cs3 O35 Cs5B 112.9(3) 2_646 . ?
W5 O35 Cs2 109.7(3) . 2_646 ?
Cs5C O35 Cs2 105.1(2) . 2_646 ?
Cs3 O35 Cs2 88.02(18) 2_646 2_646 ?
Cs5B O35 Cs2 115.8(3) . 2_646 ?
W5 O35 Cs5A 98.3(3) . . ?
Cs5C O35 Cs5A 23.10(14) . . ?
Cs3 O35 Cs5A 144.0(3) 2_646 . ?
Cs5B O35 Cs5A 36.66(14) . . ?
Cs2 O35 Cs5A 92.5(2) 2_646 . ?
W7 O36 Cs5A 105.4(4) . 3_667 ?
W7 O36 Cs3 104.1(3) . . ?
Cs5A O36 Cs3 118.9(3) 3_667 . ?
W7 O36 Cs5C 129.3(4) . 3_667 ?
Cs5A O36 Cs5C 25.26(15) 3_667 3_667 ?
Cs3 O36 Cs5C 112.2(3) . 3_667 ?
W7 O36 Cs5B 139.5(4) . 3_667 ?
Cs5A O36 Cs5B 35.52(14) 3_667 3_667 ?
Cs3 O36 Cs5B 106.5(2) . 3_667 ?
Cs5C O36 Cs5B 10.39(18) 3_667 3_667 ?
W10 O37 Cs4 110.6(4) . 2_656 ?
W10 O37 Cs3 96.4(3) . . ?
Cs4 O37 Cs3 100.6(2) 2_656 . ?
W6 O38 Cs1 134.5(4) . . ?
W6 O38 Cs2 110.4(3) . 1_655 ?
Cs1 O38 Cs2 114.2(2) . 1_655 ?
W3 O40 Cs2 123.0(4) . . ?
Eu1 O41 Cs5B 111.4(3) . 3_767 ?
W11 O42 Cs5B 158.7(5) . 2_656 ?
Cs4 O43 Cs2 143.1(3) . 3_666 ?
Cs4 O44 Cs1 91.7(3) . . ?
Cs4 O44 Cs3 97.3(3) . 2_646 ?
Cs1 O44 Cs3 169.7(3) . 2_646 ?
Cs4 O45 Cs4 92.7(4) 3_666 . ?
Cs1 O46 Cs3 136.9(6) . . ?
Cs3 O47 Cs1 122.8(5) . . ?
Cs3 O48 Cs2 78.2(3) 4_576 4_576 ?
Cs5A O2W Cs5C 15.9(2) . . ?
Cs5A O2W Cs2 101.9(6) . 2_646 ?
Cs5C O2W Cs2 86.1(4) . 2_646 ?
Cs5B O3W Cs5C 12.73(18) 3_667 3_667 ?
Cs5B O3W Cs4 136.3(7) 3_667 2_656 ?
Cs5C O3W Cs4 123.9(6) 3_667 2_656 ?

loop_
_geom_bond_atom_site_label_1
_geom_bond_atom_site_label_2
_geom_bond_distance
_geom_bond_site_symmetry_2
_geom_bond_publ_flag
W1 O2 1.735(7) . ?
W1 O28 1.758(7) . ?
W1 O16 1.919(7) . ?
W1 O13 1.941(7) . ?
W1 O21 2.055(7) . ?
W1 O11 2.334(6) . ?
W2 O33 1.709(7) . ?
W2 O21 1.858(7) . ?
W2 O31 1.902(7) . ?
W2 O17 1.928(7) . ?
W2 O12 1.949(7) . ?
W2 O11 2.426(7) . ?
W2 Cs1 4.0073(9) . ?
W2 Cs4 4.1657(11) . ?
W3 O40 1.716(7) . ?
W3 O8 1.900(7) . ?
W3 O6 1.906(7) 3_666 ?
W3 O22 1.906(7) . ?
W3 O17 1.916(7) 3_566 ?
W3 O10 2.321(6) 3_566 ?
W3 Cs2 4.1558(9) . ?
W4 O24 1.720(7) . ?
W4 O18 1.899(7) . ?
W4 O12 1.901(7) . ?
W4 O14 1.903(7) . ?
W4 O13 1.940(7) . ?
W4 O11 2.330(7) . ?
W4 Cs5B 3.940(7) 3_667 ?
W4 Cs5C 3.969(7) 3_667 ?
W4 Cs2 4.0903(10) . ?
W4 Cs5A 4.198(4) 3_667 ?
W4 Cs3 4.4563(10) . ?
W5 O35 1.729(7) . ?
W5 O32 1.757(7) . ?
W5 O23 1.929(7) . ?
W5 O1 1.932(7) . ?
W5 O3 2.095(7) 2_646 ?
W5 O9 2.249(7) 1_655 ?
W5 Eu1 3.8216(6) . ?
W5 Cs5C 4.038(6) . ?
W5 Cs5B 4.099(8) . ?
W5 Cs2 4.1225(10) 2_646 ?
W5 Cs5A 4.149(4) . ?
W5 Cs3 4.1523(9) 2_646 ?
W6 O38 1.714(8) . ?
W6 O15 1.900(7) . ?
W6 O23 1.905(7) 2_756 ?
W6 O20 1.913(7) 1_655 ?
W6 O27 1.925(7) . ?
W6 O30 2.324(7) 2_656 ?
W6 Cs2 4.1293(10) 1_655 ?
W6 Cs1 4.4157(9) . ?
W7 O36 1.718(8) . ?
W7 O3 1.828(7) . ?
W7 O7 1.910(7) . ?
W7 O20 1.916(7) . ?
W7 O22 1.963(7) 4_576 ?
W7 O10 2.361(6) 2_556 ?
W7 Cs3 3.9746(10) . ?
W7 Cs5A 3.998(3) 3_667 ?
W7 Cs4 4.4253(11) 2_656 ?
W7 Cs5C 4.485(6) 3_667 ?
W8 O4 1.754(7) . ?
W8 O19 1.756(7) . ?
W8 O14 1.935(7) 1_655 ?
W8 O1 1.936(7) . ?
W8 O5 2.080(6) . ?
W8 O9 2.225(7) 1_655 ?
W8 Eu1 3.8345(6) . ?
W8 Cs5A 4.085(3) 3_767 ?
W8 Cs5B 4.188(8) 3_767 ?
W8 Cs5C 4.190(6) 3_767 ?
W8 Cs1 4.2068(9) . ?
W9 O26 1.720(7) . ?
W9 O5 1.835(6) . ?
W9 O18 1.924(7) 1_655 ?
W9 O7 1.930(7) 2_646 ?
W9 O6 1.950(7) . ?
W9 O10 2.344(6) 1_655 ?
W9 Cs1 3.9395(9) . ?
W9 Cs4 4.1842(10) . ?
W9 Cs2 4.3137(10) 1_655 ?
W10 O37 1.724(8) . ?
W10 O25 1.854(7) . ?
W10 O31 1.915(7) 2_656 ?
W10 O8 1.922(7) 4_676 ?
W10 O15 1.924(7) . ?
W10 O30 2.419(7) 2_656 ?
W10 Cs3 4.0241(9) . ?
W10 Cs4 4.1486(12) 2_656 ?
W11 O42 1.713(8) . ?
W11 O29 1.756(7) . ?
W11 O16 1.931(7) 2_656 ?
W11 O27 1.962(7) . ?
W11 O25 2.041(7) . ?
W11 O30 2.352(6) 2_656 ?
W11 Cs3 4.4454(9) . ?
Eu1 O29 2.342(7) 2_746 ?
Eu1 O28 2.358(7) 1_655 ?
Eu1 O32 2.367(7) . ?
Eu1 O19 2.372(7) . ?
Eu1 O34 2.450(7) . ?
Eu1 O41 2.454(8) . ?
Eu1 O2 2.460(7) 3_767 ?
Eu1 O4 2.542(7) 3_767 ?
Eu1 Cs1 4.3728(10) 3_767 ?
Eu1 Cs5A 4.611(4) . ?
Cs1 O21 2.972(7) . ?
Cs1 O26 3.025(8) . ?
Cs1 O38 3.042(8) . ?
Cs1 O34 3.154(8) 3_767 ?
Cs1 O4 3.197(7) . ?
Cs1 O46 3.238(13) . ?
Cs1 O5 3.259(7) . ?
Cs1 O33 3.394(8) . ?
Cs1 O44 3.490(11) . ?
Cs1 O47 3.666(16) . ?
Cs2 O40 2.964(7) . ?
Cs2 O35 3.204(7) 2_656 ?
Cs2 O38 3.206(8) 1_455 ?
Cs2 O18 3.312(7) . ?
Cs2 O24 3.338(7) . ?
Cs2 O23 3.356(7) 2_656 ?
Cs2 O1W 3.357(19) 1_455 ?
Cs2 O43 3.403(11) 3_666 ?
Cs2 O48 3.568(14) 4_575 ?
Cs2 O26 3.707(8) 1_455 ?
Cs2 O22 3.708(7) . ?
Cs2 O2W 3.71(2) 2_656 ?
Cs3 O25 2.979(7) . ?
Cs3 O35 3.107(7) 2_656 ?
Cs3 O24 3.124(7) . ?
Cs3 O36 3.190(8) . ?
Cs3 O3 3.214(7) . ?
Cs3 O48 3.378(15) 4_575 ?
Cs3 O37 3.450(8) . ?
Cs3 O47 3.475(13) . ?
Cs3 O46 3.502(16) . ?
Cs3 O44 3.544(11) 2_656 ?
Cs4 O7 3.033(7) 2_646 ?
Cs4 O45 3.055(12) 3_666 ?
Cs4 O37 3.214(9) 2_646 ?
Cs4 O33 3.242(8) . ?
Cs4 O44 3.282(11) . ?
Cs4 O43 3.384(11) . ?
Cs4 O31 3.404(7) . ?
Cs4 O26 3.559(8) . ?
Cs4 O45 3.717(16) . ?
Cs4 O3W 3.79(2) 2_646 ?
Cs4 W10 4.1486(12) 2_646 ?
Cs5A Cs5C 1.394(7) . ?
Cs5A Cs5B 2.126(7) . ?
Cs5A O2W 2.48(2) . ?
Cs5A O32 3.174(8) . ?
Cs5A O36 3.182(9) 3_667 ?
Cs5A O14 3.292(8) 3_667 ?
Cs5A O4 3.348(8) 3_767 ?
Cs5A O20 3.397(8) 3_667 ?
Cs5A O24 3.437(8) 3_667 ?
Cs5A O35 3.530(8) . ?
Cs5A O34 3.644(9) . ?
Cs5A W7 3.998(3) 3_667 ?
Cs5B Cs5C 0.760(8) . ?
Cs5B O35 3.107(11) . ?
Cs5B O3W 3.16(2) 3_667 ?
Cs5B O14 3.185(10) 3_667 ?
Cs5B O42 3.249(10) 2_646 ?
Cs5B O13 3.314(10) 3_667 ?
Cs5B O41 3.560(12) 3_767 ?
Cs5B O36 3.638(11) 3_667 ?
Cs5B O19 3.653(11) 3_767 ?
Cs5B O24 3.658(10) 3_667 ?
Cs5B W4 3.940(7) 3_667 ?
Cs5C O35 3.083(10) . ?
Cs5C O14 3.190(9) 3_667 ?
Cs5C O36 3.196(10) 3_667 ?
Cs5C O3W 3.39(2) 3_667 ?
Cs5C O24 3.440(10) 3_667 ?
Cs5C O32 3.561(10) . ?
Cs5C O2W 3.60(2) . ?
Cs5C O13 3.690(10) 3_667 ?
Cs5C W4 3.969(7) 3_667 ?
Si1 O9 1.616(7) . ?
Si1 O30 1.628(7) . ?
Si1 O10 1.634(7) . ?
Si1 O11 1.643(7) . ?
O2 Eu1 2.460(7) 3_767 ?
O3 W5 2.095(7) 2_656 ?
O4 Eu1 2.542(7) 3_767 ?
O4 Cs5A 3.348(8) 3_767 ?
O6 W3 1.906(7) 3_666 ?
O7 W9 1.930(7) 2_656 ?
O7 Cs4 3.033(7) 2_656 ?
O8 W10 1.922(7) 4_475 ?
O9 W8 2.225(7) 1_455 ?
O9 W5 2.249(7) 1_455 ?
O10 W3 2.321(6) 3_566 ?
O10 W9 2.344(6) 1_455 ?
O10 W7 2.361(6) 2_546 ?
O13 Cs5B 3.314(10) 3_667 ?
O13 Cs5C 3.690(10) 3_667 ?
O14 W8 1.935(7) 1_455 ?
O14 Cs5B 3.185(10) 3_667 ?
O14 Cs5C 3.190(9) 3_667 ?
O14 Cs5A 3.292(8) 3_667 ?
O16 W11 1.931(7) 2_646 ?
O17 W3 1.916(7) 3_566 ?
O18 W9 1.924(7) 1_455 ?
O19 Cs5B 3.653(11) 3_767 ?
O20 W6 1.913(7) 1_455 ?
O20 Cs5A 3.397(8) 3_667 ?
O22 W7 1.963(7) 4_575 ?
O23 W6 1.905(7) 2_746 ?
O23 Cs2 3.356(7) 2_646 ?
O24 Cs5A 3.437(8) 3_667 ?
O24 Cs5C 3.440(10) 3_667 ?
O24 Cs5B 3.658(10) 3_667 ?
O26 Cs2 3.707(8) 1_655 ?
O28 Eu1 2.358(7) 1_455 ?
O29 Eu1 2.342(7) 2_756 ?
O30 W6 2.324(7) 2_646 ?
O30 W11 2.352(6) 2_646 ?
O30 W10 2.419(7) 2_646 ?
O31 W10 1.915(7) 2_646 ?
O34 Cs1 3.154(8) 3_767 ?
O35 Cs3 3.107(7) 2_646 ?
O35 Cs2 3.204(7) 2_646 ?
O36 Cs5A 3.182(9) 3_667 ?
O36 Cs5C 3.196(10) 3_667 ?
O36 Cs5B 3.638(11) 3_667 ?
O37 Cs4 3.214(8) 2_656 ?
O38 Cs2 3.206(8) 1_655 ?
O41 Cs5B 3.560(12) 3_767 ?
O42 Cs5B 3.249(10) 2_656 ?
O43 Cs2 3.403(11) 3_666 ?
O44 Cs3 3.544(11) 2_646 ?
O45 Cs4 3.055(11) 3_666 ?
O48 Cs3 3.378(15) 4_576 ?
O48 Cs2 3.568(14) 4_576 ?
O1W Cs2 3.357(19) 1_655 ?
O2W Cs2 3.71(2) 2_646 ?
O3W Cs5B 3.16(2) 3_667 ?
O3W Cs5C 3.39(2) 3_667 ?
O3W Cs4 3.79(2) 2_656 ?
